data_4319144
loop_
_publ_author_name
'E. Le Fur'
'B. de Villars'
'J. Tortelier'
'Y. Pivan'

_publ_contact_author
;
      Jean Yves Pivan
      Laboratoire de Physicochimie
      Ecole Nationale Superieure de Chimie
      Campus de Beaulieu
      Avenue du General Leclerc
      35000 Rennes 
      France
    Identification number IC000464Y

;
_publ_contact_author_email jean-yves.pivan@ensc-rennes.fr
_publ_section_title
;
 Hydrothermal Synthesis, Thermal, and Magnetic Data on New Alkaline
 Vanadium Phosphate My(VO)9+x(PO4)4x(HPO4)12-4x with M = Cs+ (y = 5.29, x
 = 1) and M = NH4+, Rb+ (y ~ 5, x ~ 1)
;
_journal_name_full 'Inorganic Chemistry'
_journal_page_first 272
_journal_page_last 276
_journal_paper_doi 10.1021/ic000464y
_journal_volume 40
_journal_year 2001
_chemical_formula_sum 'Cs5.29 O58 P12 V10'
_chemical_formula_weight 2511.80
_chemical_name_systematic
; 
 ? 
;
_space_group_IT_number 15
_symmetry_cell_setting monoclinic
_symmetry_space_group_name_Hall '-C 2yc'
_symmetry_space_group_name_H-M 'C 1 2/c 1'
_atom_sites_solution_hydrogens geom
_atom_sites_solution_primary direct
_atom_sites_solution_secondary difmap
_audit_creation_method SHELXL
_cell_angle_alpha 90.0000(8)
_cell_angle_beta 109.742(5)
_cell_angle_gamma 90.000(2)
_cell_formula_units_Z 4
_cell_length_a 21.195(5)
_cell_length_b 12.2051(8)
_cell_length_c 20.6230(4)
_cell_measurement_reflns_used 17143
_cell_measurement_temperature 293(2)
_cell_measurement_theta_max 60
_cell_measurement_theta_min 2
_cell_volume 5021.3(12)
_computing_cell_refinement 'DENZO (Otwinowski, 1997)'
_computing_data_collection 'COLLECT (Nonius, 1998)'
_computing_data_reduction 'SCALEPACK (Otwinowski, 1997)'
_computing_structure_refinement 'SHELXL-93 (Sheldrick, 1993)'
_computing_structure_solution 'SHELXS-86 (Sheldrick, 1990)'
_diffrn_ambient_temperature 293(2)
_diffrn_measurement_device 'Kappa CCD'
_diffrn_measurement_method 'w-f scans'
_diffrn_radiation_monochromator graphite
_diffrn_radiation_source 'fine-focus sealed tube'
_diffrn_radiation_type MoK\a
_diffrn_radiation_wavelength 0.71073
_diffrn_reflns_av_R_equivalents 0.0000
_diffrn_reflns_av_sigmaI/netI 0.0609
_diffrn_reflns_limit_h_max 29
_diffrn_reflns_limit_h_min 0
_diffrn_reflns_limit_k_max 17
_diffrn_reflns_limit_k_min 0
_diffrn_reflns_limit_l_max 27
_diffrn_reflns_limit_l_min -29
_diffrn_reflns_number 4430
_diffrn_reflns_theta_max 25.00
_diffrn_reflns_theta_min 1.96
_exptl_absorpt_coefficient_mu 6.077
_exptl_absorpt_correction_T_max 0.873
_exptl_absorpt_correction_T_min 0.751
_exptl_absorpt_correction_type integration
_exptl_absorpt_process_details
;
Gaussian integration (Coppens, 1970)
;
_exptl_crystal_colour brownish
_exptl_crystal_density_diffrn 3.323
_exptl_crystal_description plates
_exptl_crystal_F_000 4659
_exptl_crystal_size_max 0.04
_refine_diff_density_max 1.506
_refine_diff_density_min -1.164
_refine_diff_density_rms 0.184
_refine_ls_extinction_coef 0.00015(2)
_refine_ls_extinction_expression Fc^*^=kFc[1+0.001xFc^2^\l^3^/sin(2\q)]^-1/4^
_refine_ls_extinction_method SHELXL
_refine_ls_goodness_of_fit_all 1.093
_refine_ls_goodness_of_fit_obs 1.170
_refine_ls_matrix_type full
_refine_ls_number_parameters 449
_refine_ls_number_reflns 4130
_refine_ls_number_restraints 12
_refine_ls_restrained_S_all 1.083
_refine_ls_restrained_S_obs 1.167
_refine_ls_R_factor_all 0.0824
_refine_ls_R_factor_obs 0.0537
_refine_ls_shift/esd_max -0.001
_refine_ls_shift/esd_mean 0.000
_refine_ls_structure_factor_coef Fsqd
_refine_ls_weighting_details 'w=1/[\s^2^(Fo^2^)+(0.0191P)^2^+141.2619P] where P=(Fo^2^+2Fc^2^)/3'
_refine_ls_weighting_scheme calc
_refine_ls_wR_factor_all 0.1194
_refine_ls_wR_factor_obs 0.1085
_reflns_number_observed 3267
_reflns_number_total 4430
_reflns_observed_criterion >2sigma(I)
_cod_data_source_file ic000464y.cif
_cod_data_source_block cs
_cod_depositor_comments
;
The following automatic conversions were performed:

'_refine_ls_weighting_scheme' value 'calc
w=1/[\s^2^(Fo^2^)+(0.0191P)^2^+141.2619P] where P=(Fo^2^+2Fc^2^)/3'
was changed to 'calc'. New tag '_refine_ls_weighting_details' was
created. The value of the new tag was set to
'w=1/[\s^2^(Fo^2^)+(0.0191P)^2^+141.2619P] where P=(Fo^2^+2Fc^2^)/3'.

Automatic conversion script
Id: cif_fix_values 3143 2015-03-26 13:38:13Z robertas 
;
_cod_original_cell_volume 5021.4(12)
_cod_database_code 4319144

loop_
_symmetry_equiv_pos_as_xyz
'x, y, z'
'-x, y, -z+1/2'
'x+1/2, y+1/2, z'
'-x+1/2, y+1/2, -z+1/2'
'-x, -y, -z'
'x, -y, z-1/2'
'-x+1/2, -y+1/2, -z'
'x+1/2, -y+1/2, z-1/2'

loop_
_atom_site_aniso_label
_atom_site_aniso_U_11
_atom_site_aniso_U_22
_atom_site_aniso_U_33
_atom_site_aniso_U_23
_atom_site_aniso_U_13
_atom_site_aniso_U_12
Cs1 0.0271(6) 0.0269(6) 0.0276(6) -0.0013(4) 0.0112(4) -0.0006(4)
Cs2 0.0297(6) 0.0278(6) 0.0301(6) 0.0010(4) 0.0122(5) 0.0016(4)
Cs3 0.0464(5) 0.0419(4) 0.0451(5) 0.0023(4) 0.0128(4) 0.0063(4)
Cs4 0.0299(13) 0.0307(12) 0.0327(13) -0.0005(9) 0.0122(9) 0.0005(9)
V1 0.064(2) 0.0278(14) 0.0240(14) 0.0113(12) -0.0156(13) -0.0266(14)
V2 0.011(2) 0.017(2) 0.011(3) 0.001(3) 0.003(3) 0.0012(14)
V2' 0.012(2) 0.013(2) 0.009(3) 0.002(2) 0.004(3) 0.0000(14)
V3 0.014(3) 0.014(2) 0.013(4) 0.005(4) 0.005(4) 0.000(2)
V3' 0.012(3) 0.015(2) 0.015(4) 0.008(4) 0.006(4) 0.003(2)
V4 0.007(3) 0.011(2) 0.009(4) 0.002(3) 0.000(3) 0.001(2)
V4' 0.009(3) 0.018(2) 0.009(4) 0.005(3) 0.000(3) 0.001(2)
V5 0.0299(10) 0.0195(8) 0.0208(8) 0.0041(7) 0.0132(7) 0.0045(7)
V6 0.023(3) 0.023(2) 0.027(3) 0.000 0.010(2) 0.000
V7 0.017(3) 0.012(3) 0.019(3) -0.002(3) 0.009(3) -0.002(2)
P1 0.0161(13) 0.0151(11) 0.0176(12) 0.0023(10) 0.0073(10) 0.0040(9)
P2 0.0155(13) 0.0169(12) 0.0162(12) 0.0007(10) 0.0053(10) -0.0016(10)
P3 0.0139(13) 0.0185(12) 0.0174(12) 0.0004(10) 0.0047(10) -0.0021(10)
P4 0.0169(13) 0.0139(11) 0.0162(12) -0.0007(10) 0.0063(10) -0.0017(10)
P5 0.0159(12) 0.0148(11) 0.0165(12) 0.0003(10) 0.0041(10) -0.0006(10)
P6 0.0163(13) 0.0188(12) 0.0188(12) 0.0044(10) 0.0078(10) 0.0051(10)
O1 0.056(5) 0.027(4) 0.025(4) 0.007(3) 0.028(4) 0.014(3)
O2 0.027(4) 0.056(5) 0.020(4) -0.015(3) 0.011(3) -0.016(4)
O3 0.020(4) 0.024(4) 0.020(3) 0.003(3) 0.001(3) 0.001(3)
O4 0.042(5) 0.012(3) 0.035(4) 0.002(3) 0.007(4) 0.010(3)
O5 0.011(4) 0.049(5) 0.037(4) 0.000(4) 0.007(3) -0.008(3)
O6 0.018(4) 0.023(3) 0.021(3) 0.002(3) 0.006(3) 0.007(3)
O7 0.014(4) 0.052(5) 0.019(4) -0.009(3) 0.008(3) -0.008(3)
O8 0.055(5) 0.020(4) 0.030(4) 0.005(3) 0.030(4) 0.013(3)
O9 0.019(5) 0.018(5) 0.026(5) 0.000 0.002(4) 0.000
O10 0.025(4) 0.032(4) 0.029(4) -0.014(3) 0.008(3) -0.004(3)
O11 0.043(5) 0.029(4) 0.042(5) 0.009(3) 0.029(4) 0.019(3)
O12 0.032(4) 0.025(4) 0.049(5) 0.001(3) 0.016(4) -0.017(3)
O13 0.030(4) 0.030(4) 0.022(4) 0.005(3) -0.001(3) -0.020(3)
O14 0.037(5) 0.036(4) 0.045(5) 0.005(4) 0.016(4) -0.024(4)
O15 0.029(4) 0.028(4) 0.023(4) 0.005(3) 0.016(3) 0.003(3)
O16 0.057(5) 0.013(3) 0.041(5) 0.001(3) 0.011(4) -0.006(3)
O17 0.011(4) 0.050(5) 0.042(4) 0.029(4) 0.005(3) 0.000(3)
O18 0.039(5) 0.022(4) 0.022(4) 0.003(3) -0.008(3) -0.009(3)
O19 0.017(4) 0.046(5) 0.048(5) -0.012(4) 0.017(3) 0.001(3)
O20 0.016(4) 0.041(4) 0.019(3) 0.004(3) 0.005(3) 0.004(3)
O21 0.041(5) 0.023(4) 0.018(4) 0.002(3) 0.011(3) 0.012(3)
O22 0.038(4) 0.020(3) 0.017(3) 0.005(3) 0.004(3) -0.001(3)
O23 0.026(4) 0.026(4) 0.019(3) 0.004(3) 0.003(3) -0.002(3)
O24 0.028(6) 0.026(6) 0.026(6) 0.000 0.008(3) 0.000
O25 0.023(8) 0.024(7) 0.023(7) 0.000(3) 0.008(4) -0.001(3)
OH1 0.034(4) 0.032(4) 0.036(4) -0.018(3) 0.006(4) -0.006(3)
OH2 0.078(7) 0.041(5) 0.034(4) -0.011(4) 0.032(5) 0.012(4)
OH3 0.041(5) 0.045(5) 0.033(4) -0.022(4) 0.011(4) 0.004(4)
OH4 0.024(4) 0.053(5) 0.046(5) 0.007(4) -0.007(4) -0.001(4)
OH5 0.041(5) 0.052(5) 0.045(5) 0.006(4) 0.033(4) 0.003(4)
OH6 0.031(5) 0.036(4) 0.072(6) -0.010(4) 0.020(4) -0.011(4)

loop_
_atom_site_label
_atom_site_type_symbol
_atom_site_fract_x
_atom_site_fract_y
_atom_site_fract_z
_atom_site_U_iso_or_equiv
_atom_site_thermal_displace_type
_atom_site_occupancy
_atom_site_calc_flag
_atom_site_refinement_flags
_atom_site_disorder_group
Cs1 Cs 0.90839(5) 0.41093(8) -0.03287(5) 0.0267(4) Uani 0.679(3) d P .
Cs2 Cs 0.75623(5) 0.58012(8) 0.02840(5) 0.0287(4) Uani 0.643(3) d P .
Cs3 Cs 0.05797(4) 0.07898(6) 0.43449(4) 0.0451(3) Uani 1 d . .
Cs4 Cs 0.16779(10) 0.5829(2) 0.25272(10) 0.0307(8) Uani 0.323(3) d P .
V1 V 0.7500 0.2500 0.0000 0.0462(9) Uani 1 d S .
V2 V 0.7830(3) 0.1635(5) -0.1659(2) 0.0131(11) Uani 0.50 d P .
V2' V 0.7899(3) 0.1664(5) -0.1370(2) 0.0116(11) Uani 0.50 d P .
V3 V 0.0366(7) 0.5787(12) 0.3595(4) 0.014(2) Uani 0.50 d P .
V3' V 0.0292(7) 0.5749(12) 0.3373(3) 0.013(2) Uani 0.50 d P .
V4 V 0.2254(5) 0.3380(9) 0.1616(3) 0.0100(14) Uani 0.50 d P .
V4' V 0.2141(5) 0.3331(9) 0.1381(3) 0.0128(15) Uani 0.50 d P .
V5 V 0.91412(9) 0.25237(13) 0.50047(8) 0.0222(4) Uani 1 d . .
V6 V 0.0000 0.9209(4) 0.2500 0.0241(10) Uani 0.50 d SP .
V7 V 0.0815(3) 0.1648(5) 0.2493(3) 0.0154(13) Uani 0.25 d P .
P1 P 0.62828(12) 0.7061(2) -0.13706(12) 0.0159(5) Uani 1 d . .
P2 P 0.93712(12) 0.3622(2) 0.36453(12) 0.0162(5) Uani 1 d . .
P3 P 0.45035(12) 0.7074(2) -0.13168(12) 0.0168(5) Uani 1 d . .
P4 P 0.72832(12) 0.4057(2) -0.13533(12) 0.0155(5) Uani 1 d . .
P5 P 0.65117(12) 0.5906(2) 0.13046(12) 0.0161(5) Uani 1 d . .
P6 P 0.14065(12) 0.3658(2) 0.36955(12) 0.0174(5) Uani 1 d . .
O1 O 0.7232(4) 0.3709(5) -0.0662(3) 0.032(2) Uani 1 d . .
O2 O 0.6716(4) 0.1631(6) -0.0539(3) 0.034(2) Uani 1 d . .
O3 O 0.8021(3) 0.1837(5) -0.0520(3) 0.0226(15) Uani 1 d . .
O4 O 0.6940(4) 0.4898(5) 0.1377(4) 0.031(2) Uani 1 d . .
O5 O 0.3778(3) 0.6999(6) -0.1374(4) 0.033(2) Uani 1 d . .
O6 O 0.7655(3) 0.1492(5) -0.2528(3) 0.0209(15) Uani 1 d . .
O7 O 0.6930(3) 0.1310(6) -0.1651(3) 0.027(2) Uani 1 d . .
O8 O 0.7672(4) 0.3219(5) -0.1616(3) 0.031(2) Uani 1 d . .
O9 O 1.0000 0.5471(7) 0.2500 0.023(2) Uani 1 d S .
O10 O 0.5659(3) 0.8793(6) -0.0534(3) 0.029(2) Uani 1 d . .
O11 O 0.5902(4) 0.8088(6) -0.1669(4) 0.034(2) Uani 1 d . .
O12 O 0.6069(4) 1.0240(6) -0.1368(4) 0.035(2) Uani 1 d . .
O13 O 0.4615(4) 0.8175(5) -0.1605(3) 0.030(2) Uani 1 d . .
O14 O 0.9780(4) 0.4647(6) 0.3698(4) 0.039(2) Uani 1 d . .
O15 O 0.6672(3) 0.8108(5) 0.0517(3) 0.025(2) Uani 1 d . .
O16 O 0.7616(4) 0.5156(5) -0.1282(4) 0.038(2) Uani 1 d . .
O17 O 0.8636(3) 0.3928(6) 0.3407(4) 0.035(2) Uani 1 d . .
O18 O 0.6958(4) 0.6857(5) 0.1637(3) 0.032(2) Uani 1 d . .
O19 O 0.7008(3) 0.7179(6) -0.1325(4) 0.036(2) Uani 1 d . .
O20 O 0.9585(3) 0.3028(6) 0.4341(3) 0.026(2) Uani 1 d . .
O21 O 0.6248(4) 0.6803(5) -0.0656(3) 0.027(2) Uani 1 d . .
O22 O 0.6113(4) 0.6106(5) 0.0538(3) 0.026(2) Uani 1 d . .
O23 O 0.4945(3) 0.6926(5) -0.0561(3) 0.025(2) Uani 1 d . .
O24 O 0.0000 0.0546(19) 0.2500 0.027(5) Uani 0.50 d SPU .
O25 O 0.0162(13) 0.1031(21) 0.2478(15) 0.023(7) Uani 0.25 d PU .
OH1 O 0.5969(4) 0.6095(6) -0.1861(4) 0.036(2) Uani 1 d . .
OH2 O 0.9502(5) 0.2861(6) 0.3105(4) 0.048(2) Uani 1 d . .
OH3 O 0.4673(4) 0.6139(6) -0.1737(4) 0.040(2) Uani 1 d . .
OH4 O 0.6565(4) 0.4166(7) -0.1883(4) 0.045(2) Uani 1 d . .
OH5 O 0.5999(4) 0.5756(7) 0.1690(4) 0.041(2) Uani 1 d . .
OH6 O 0.0883(4) 0.2762(6) 0.3356(4) 0.046(2) Uani 1 d . .

loop_
_atom_type_symbol
_atom_type_description
_atom_type_scat_dispersion_real
_atom_type_scat_dispersion_imag
_atom_type_scat_source
O O 0.0106 0.0060 'International Tables Vol C Tables 4.2.6.8 and 6.1.1.4'
P P 0.1023 0.0942 'International Tables Vol C Tables 4.2.6.8 and 6.1.1.4'
V V 0.3005 0.5294 'International Tables Vol C Tables 4.2.6.8 and 6.1.1.4'
Cs Cs -0.3680 2.1192 'International Tables Vol C Tables 4.2.6.8 and 6.1.1.4'

loop_
_exptl_crystal_face_index_h
_exptl_crystal_face_index_k
_exptl_crystal_face_index_l
_exptl_crystal_face_perp_dist
1 0 0 0.019
-1 0 0 0.019
0 1 0 0.029
0 -1 0 0.029
0 0 1 0.011
0 0 -1 0.011
3 0 -1 0.018
-3 0 1 0.018
1 1 0 0.025
-1 -1 0 0.025

loop_
_geom_angle_atom_site_label_1
_geom_angle_atom_site_label_2
_geom_angle_atom_site_label_3
_geom_angle
_geom_angle_site_symmetry_1
_geom_angle_site_symmetry_3
_geom_angle_publ_flag
O2 Cs1 O10 86.0(2) 7_655 7_665 ?
O2 Cs1 O20 93.0(2) 7_655 2_755 ?
O10 Cs1 O20 91.7(2) 7_665 2_755 ?
O2 Cs1 O14 168.7(2) 7_655 6_565 ?
O10 Cs1 O14 86.5(2) 7_665 6_565 ?
O20 Cs1 O14 95.8(2) 2_755 6_565 ?
O2 Cs1 O5 97.5(2) 7_655 3_545 ?
O10 Cs1 O5 174.9(2) 7_665 3_545 ?
O20 Cs1 O5 91.8(2) 2_755 3_545 ?
O14 Cs1 O5 89.5(2) 6_565 3_545 ?
O2 Cs1 O16 82.2(2) 7_655 . ?
O10 Cs1 O16 88.3(2) 7_665 . ?
O20 Cs1 O16 175.1(2) 2_755 . ?
O14 Cs1 O16 89.1(2) 6_565 . ?
O5 Cs1 O16 88.6(2) 3_545 . ?
O2 Cs1 O23 106.9(2) 7_655 3_545 ?
O10 Cs1 O23 138.5(2) 7_665 3_545 ?
O20 Cs1 O23 49.4(2) 2_755 3_545 ?
O14 Cs1 O23 84.3(2) 6_565 3_545 ?
O5 Cs1 O23 43.8(2) 3_545 3_545 ?
O16 Cs1 O23 131.8(2) . 3_545 ?
O2 Cs1 O13 140.1(2) 7_655 3_545 ?
O10 Cs1 O13 133.8(2) 7_665 3_545 ?
O20 Cs1 O13 84.3(2) 2_755 3_545 ?
O14 Cs1 O13 48.4(2) 6_565 3_545 ?
O5 Cs1 O13 43.1(2) 3_545 3_545 ?
O16 Cs1 O13 99.2(2) . 3_545 ?
O23 Cs1 O13 44.2(2) 3_545 3_545 ?
O2 Cs1 O17 126.8(2) 7_655 6_565 ?
O10 Cs1 O17 78.8(2) 7_665 6_565 ?
O20 Cs1 O17 137.7(2) 2_755 6_565 ?
O14 Cs1 O17 43.0(2) 6_565 6_565 ?
O5 Cs1 O17 96.1(2) 3_545 6_565 ?
O16 Cs1 O17 47.0(2) . 6_565 ?
O23 Cs1 O17 118.0(2) 3_545 6_565 ?
O13 Cs1 O17 74.0(2) 3_545 6_565 ?
O2 Cs1 O8 81.1(2) 7_655 . ?
O10 Cs1 O8 130.6(2) 7_665 . ?
O20 Cs1 O8 136.2(2) 2_755 . ?
O14 Cs1 O8 97.4(2) 6_565 . ?
O5 Cs1 O8 46.9(2) 3_545 . ?
O16 Cs1 O8 42.9(2) . . ?
O23 Cs1 O8 90.7(2) 3_545 . ?
O13 Cs1 O8 74.0(2) 3_545 . ?
O17 Cs1 O8 71.9(2) 6_565 . ?
O2 Cs1 O14 79.9(2) 7_655 2_755 ?
O10 Cs1 O14 49.5(2) 7_665 2_755 ?
O20 Cs1 O14 43.8(2) 2_755 2_755 ?
O14 Cs1 O14 101.5(2) 6_565 2_755 ?
O5 Cs1 O14 134.7(2) 3_545 2_755 ?
O16 Cs1 O14 134.8(2) . 2_755 ?
O23 Cs1 O14 93.2(2) 3_545 2_755 ?
O13 Cs1 O14 120.8(2) 3_545 2_755 ?
O17 Cs1 O14 121.8(2) 6_565 2_755 ?
O8 Cs1 O14 160.9(2) . 2_755 ?
O2 Cs1 O3 50.0(2) 7_655 . ?
O10 Cs1 O3 135.1(2) 7_665 . ?
O20 Cs1 O3 98.2(2) 2_755 . ?
O14 Cs1 O3 135.2(2) 6_565 . ?
O5 Cs1 O3 47.8(2) 3_545 . ?
O16 Cs1 O3 78.5(2) . . ?
O23 Cs1 O3 73.5(2) 3_545 . ?
O13 Cs1 O3 90.91(15) 3_545 . ?
O17 Cs1 O3 117.6(2) 6_565 . ?
O8 Cs1 O3 45.98(15) . . ?
O14 Cs1 O3 117.8(2) 2_755 . ?
O15 Cs2 O21 91.2(2) 7_665 . ?
O15 Cs2 O1 93.9(2) 7_665 . ?
O21 Cs2 O1 88.1(2) . . ?
O15 Cs2 O4 168.9(2) 7_665 . ?
O21 Cs2 O4 94.6(2) . . ?
O1 Cs2 O4 95.7(2) . . ?
O15 Cs2 O19 86.7(2) 7_665 7_665 ?
O21 Cs2 O19 96.3(2) . 7_665 ?
O1 Cs2 O19 175.6(2) . 7_665 ?
O4 Cs2 O19 83.3(2) . 7_665 ?
O15 Cs2 O12 91.6(2) 7_665 7_665 ?
O21 Cs2 O12 176.4(2) . 7_665 ?
O1 Cs2 O12 94.0(2) . 7_665 ?
O4 Cs2 O12 82.2(2) . 7_665 ?
O19 Cs2 O12 81.6(2) 7_665 7_665 ?
O15 Cs2 O2 100.4(2) 7_665 7_655 ?
O21 Cs2 O2 137.3(2) . 7_655 ?
O1 Cs2 O2 50.4(2) . 7_655 ?
O4 Cs2 O2 81.7(2) . 7_655 ?
O19 Cs2 O2 125.1(2) 7_665 7_655 ?
O12 Cs2 O2 44.2(2) 7_665 7_655 ?
O15 Cs2 O22 138.1(2) 7_665 . ?
O21 Cs2 O22 50.2(2) . . ?
O1 Cs2 O22 99.5(2) . . ?
O4 Cs2 O22 45.1(2) . . ?
O19 Cs2 O22 82.9(2) 7_665 . ?
O12 Cs2 O22 126.5(2) 7_665 . ?
O2 Cs2 O22 118.8(2) 7_655 . ?
O15 Cs2 O16 51.2(2) 7_665 . ?
O21 Cs2 O16 78.7(2) . . ?
O1 Cs2 O16 44.5(2) . . ?
O4 Cs2 O16 139.3(2) . . ?
O19 Cs2 O16 137.1(2) 7_665 . ?
O12 Cs2 O16 104.8(2) 7_665 . ?
O2 Cs2 O16 77.2(2) 7_655 . ?
O22 Cs2 O16 120.9(2) . . ?
O15 Cs2 O15 97.8(2) 7_665 . ?
O21 Cs2 O15 49.4(2) . . ?
O1 Cs2 O15 135.9(2) . . ?
O4 Cs2 O15 79.0(2) . . ?
O19 Cs2 O15 48.2(2) 7_665 . ?
O12 Cs2 O15 127.8(2) 7_665 . ?
O2 Cs2 O15 160.3(2) 7_655 . ?
O22 Cs2 O15 47.0(2) . . ?
O16 Cs2 O15 120.9(2) . . ?
O15 Cs2 O3 139.5(2) 7_665 7_655 ?
O21 Cs2 O3 99.5(2) . 7_655 ?
O1 Cs2 O3 48.1(2) . 7_655 ?
O4 Cs2 O3 48.5(2) . 7_655 ?
O19 Cs2 O3 130.0(2) 7_665 7_655 ?
O12 Cs2 O3 79.8(2) 7_665 7_655 ?
O2 Cs2 O3 47.5(2) 7_655 7_655 ?
O22 Cs2 O3 72.2(2) . 7_655 ?
O16 Cs2 O3 92.6(2) . 7_655 ?
O15 Cs2 O3 118.8(2) . 7_655 ?
O15 Cs2 P5 151.46(13) 7_665 . ?
O21 Cs2 P5 75.02(13) . . ?
O1 Cs2 P5 110.15(13) . . ?
O4 Cs2 P5 25.13(12) . . ?
O19 Cs2 P5 70.51(13) 7_665 . ?
O12 Cs2 P5 101.48(13) 7_665 . ?
O2 Cs2 P5 106.75(12) 7_655 . ?
O22 Cs2 P5 25.68(11) . . ?
O16 Cs2 P5 144.13(15) . . ?
O15 Cs2 P5 54.24(11) . . ?
O3 Cs2 P5 68.45(11) 7_655 . ?
O22 Cs3 OH5 119.4(2) 8_456 4_545 ?
O22 Cs3 OH6 150.7(2) 8_456 . ?
OH5 Cs3 OH6 88.6(2) 4_545 . ?
O22 Cs3 OH3 88.8(2) 8_456 8_456 ?
OH5 Cs3 OH3 48.4(2) 4_545 8_456 ?
OH6 Cs3 OH3 106.4(2) . 8_456 ?
O22 Cs3 O23 81.3(2) 8_456 4_545 ?
OH5 Cs3 O23 88.3(2) 4_545 4_545 ?
OH6 Cs3 O23 109.7(2) . 4_545 ?
OH3 Cs3 O23 121.6(2) 8_456 4_545 ?
O22 Cs3 O3 74.5(2) 8_456 2_655 ?
OH5 Cs3 O3 156.7(2) 4_545 2_655 ?
OH6 Cs3 O3 82.1(2) . 2_655 ?
OH3 Cs3 O3 154.9(2) 8_456 2_655 ?
O23 Cs3 O3 75.0(2) 4_545 2_655 ?
O22 Cs3 O20 127.9(2) 8_456 1_455 ?
OH5 Cs3 O20 61.6(2) 4_545 1_455 ?
OH6 Cs3 O20 70.9(2) . 1_455 ?
OH3 Cs3 O20 109.9(2) 8_456 1_455 ?
O23 Cs3 O20 47.16(15) 4_545 1_455 ?
O3 Cs3 O20 95.1(2) 2_655 1_455 ?
O22 Cs3 O21 47.21(15) 8_456 8_456 ?
OH5 Cs3 O21 108.2(2) 4_545 8_456 ?
OH6 Cs3 O21 119.5(2) . 8_456 ?
OH3 Cs3 O21 60.2(2) 8_456 8_456 ?
O23 Cs3 O21 127.87(15) 4_545 8_456 ?
O3 Cs3 O21 94.9(2) 2_655 8_456 ?
O20 Cs3 O21 166.5(2) 1_455 8_456 ?
O22 Cs3 O1 92.0(2) 8_456 8_456 ?
OH5 Cs3 O1 141.5(2) 4_545 8_456 ?
OH6 Cs3 O1 58.9(2) . 8_456 ?
OH3 Cs3 O1 117.4(2) 8_456 8_456 ?
O23 Cs3 O1 120.3(2) 4_545 8_456 ?
O3 Cs3 O1 46.56(15) 2_655 8_456 ?
O20 Cs3 O1 117.7(2) 1_455 8_456 ?
O21 Cs3 O1 75.8(2) 8_456 8_456 ?
O22 Cs3 O25 139.9(4) 8_456 2 ?
OH5 Cs3 O25 48.0(4) 4_545 2 ?
OH6 Cs3 O25 53.6(4) . 2 ?
OH3 Cs3 O25 53.7(4) 8_456 2 ?
O23 Cs3 O25 127.8(5) 4_545 2 ?
O3 Cs3 O25 133.8(4) 2_655 2 ?
O20 Cs3 O25 83.2(5) 1_455 2 ?
O21 Cs3 O25 96.3(5) 8_456 2 ?
O1 Cs3 O25 93.8(4) 8_456 2 ?
O22 Cs3 O24 130.0(4) 8_456 . ?
OH5 Cs3 O24 53.55(12) 4_545 . ?
OH6 Cs3 O24 58.9(4) . . ?
OH3 Cs3 O24 47.6(3) 8_456 . ?
O23 Cs3 O24 137.9(2) 4_545 . ?
O3 Cs3 O24 133.9(2) 2_655 . ?
O20 Cs3 O24 94.2(3) 1_455 . ?
O21 Cs3 O24 85.3(3) 8_456 . ?
O1 Cs3 O24 89.72(12) 8_456 . ?
O25 Cs3 O24 11.1(4) 2 . ?
O22 Cs3 O23 49.70(15) 8_456 8_456 ?
OH5 Cs3 O23 73.0(2) 4_545 8_456 ?
OH6 Cs3 O23 147.5(2) . 8_456 ?
OH3 Cs3 O23 41.64(15) 8_456 8_456 ?
O23 Cs3 O23 96.64(14) 4_545 8_456 ?
O3 Cs3 O23 124.16(15) 2_655 8_456 ?
O20 Cs3 O23 119.3(2) 1_455 8_456 ?
O21 Cs3 O23 47.3(2) 8_456 8_456 ?
O1 Cs3 O23 122.9(2) 8_456 8_456 ?
O25 Cs3 O23 95.3(4) 2 8_456 ?
O24 Cs3 O23 88.9(4) . 8_456 ?
O8 Cs4 O17 86.8(2) 5_665 2_655 ?
O8 Cs4 O11 130.1(2) 5_665 8_466 ?
O17 Cs4 O11 131.5(2) 2_655 8_466 ?
O8 Cs4 O13 87.7(2) 5_665 7_565 ?
O17 Cs4 O13 87.0(2) 2_655 7_565 ?
O11 Cs4 O13 67.7(2) 8_466 7_565 ?
O8 Cs4 O7 131.6(2) 5_665 8_456 ?
O17 Cs4 O7 69.4(2) 2_655 8_456 ?
O11 Cs4 O7 95.5(2) 8_466 8_456 ?
O13 Cs4 O7 130.2(2) 7_565 8_456 ?
O8 Cs4 O18 69.0(2) 5_665 2_655 ?
O17 Cs4 O18 130.4(2) 2_655 2_655 ?
O11 Cs4 O18 95.5(2) 8_466 2_655 ?
O13 Cs4 O18 132.0(2) 7_565 2_655 ?
O7 Cs4 O18 94.7(2) 8_456 2_655 ?
O8 Cs4 O4 94.4(2) 5_665 2_655 ?
O17 Cs4 O4 97.5(2) 2_655 2_655 ?
O11 Cs4 O4 107.7(2) 8_466 2_655 ?
O13 Cs4 O4 175.1(2) 7_565 2_655 ?
O7 Cs4 O4 50.7(2) 8_456 2_655 ?
O18 Cs4 O4 45.4(2) 2_655 2_655 ?
O8 Cs4 O12 175.6(2) 5_665 8_466 ?
O17 Cs4 O12 95.0(2) 2_655 8_466 ?
O11 Cs4 O12 50.9(2) 8_466 8_466 ?
O13 Cs4 O12 96.4(2) 7_565 8_466 ?
O7 Cs4 O12 46.0(2) 8_456 8_466 ?
O18 Cs4 O12 106.9(2) 2_655 8_466 ?
O4 Cs4 O12 81.4(2) 2_655 8_466 ?
O8 Cs4 O19 97.8(2) 5_665 8_466 ?
O17 Cs4 O19 175.1(2) 2_655 8_466 ?
O11 Cs4 O19 45.8(2) 8_466 8_466 ?
O13 Cs4 O19 94.8(2) 7_565 8_466 ?
O7 Cs4 O19 106.0(2) 8_456 8_466 ?
O18 Cs4 O19 50.8(2) 2_655 8_466 ?
O4 Cs4 O19 80.5(2) 2_655 8_466 ?
O12 Cs4 O19 80.3(2) 8_466 8_466 ?
O8 Cs4 O5 48.6(2) 5_665 7_565 ?
O17 Cs4 O5 101.8(2) 2_655 7_565 ?
O11 Cs4 O5 87.9(2) 8_466 7_565 ?
O13 Cs4 O5 43.7(2) 7_565 7_565 ?
O7 Cs4 O5 170.6(2) 8_456 7_565 ?
O18 Cs4 O5 93.6(2) 2_655 7_565 ?
O4 Cs4 O5 136.2(2) 2_655 7_565 ?
O12 Cs4 O5 134.6(2) 8_466 7_565 ?
O19 Cs4 O5 82.6(2) 8_466 7_565 ?
O8 Cs4 O6 83.6(2) 5_665 8_456 ?
O17 Cs4 O6 49.7(2) 2_655 8_456 ?
O11 Cs4 O6 143.7(2) 8_466 8_456 ?
O13 Cs4 O6 136.1(2) 7_565 8_456 ?
O7 Cs4 O6 48.6(2) 8_456 8_456 ?
O18 Cs4 O6 84.0(2) 2_655 8_456 ?
O4 Cs4 O6 48.7(2) 2_655 8_456 ?
O12 Cs4 O6 94.4(2) 8_466 8_456 ?
O19 Cs4 O6 129.0(2) 8_466 8_456 ?
O5 Cs4 O6 128.4(2) 7_565 8_456 ?
O8 Cs4 O6 50.3(2) 5_665 5_665 ?
O17 Cs4 O6 136.5(2) 2_655 5_665 ?
O11 Cs4 O6 83.5(2) 8_466 5_665 ?
O13 Cs4 O6 84.6(2) 7_565 5_665 ?
O7 Cs4 O6 142.0(2) 8_456 5_665 ?
O18 Cs4 O6 48.0(2) 2_655 5_665 ?
O4 Cs4 O6 93.2(2) 2_655 5_665 ?
O12 Cs4 O6 128.3(2) 8_466 5_665 ?
O19 Cs4 O6 48.3(2) 8_466 5_665 ?
O5 Cs4 O6 47.0(2) 7_565 5_665 ?
O6 Cs4 O6 119.94(6) 8_456 5_665 ?
O3 V1 O3 180.0 . 7_655 ?
O3 V1 O1 90.8(3) . . ?
O3 V1 O1 89.2(3) 7_655 . ?
O3 V1 O1 89.2(3) . 7_655 ?
O3 V1 O1 90.8(3) 7_655 7_655 ?
O1 V1 O1 180.0 . 7_655 ?
O3 V1 O2 90.4(3) . 7_655 ?
O3 V1 O2 89.6(3) 7_655 7_655 ?
O1 V1 O2 88.8(3) . 7_655 ?
O1 V1 O2 91.2(3) 7_655 7_655 ?
O3 V1 O2 89.6(3) . . ?
O3 V1 O2 90.4(3) 7_655 . ?
O1 V1 O2 91.2(3) . . ?
O1 V1 O2 88.8(3) 7_655 . ?
O2 V1 O2 180.0 7_655 . ?
O3 V1 Cs2 119.5(2) . . ?
O3 V1 Cs2 60.5(2) 7_655 . ?
O1 V1 Cs2 48.8(2) . . ?
O1 V1 Cs2 131.2(2) 7_655 . ?
O2 V1 Cs2 53.5(2) 7_655 . ?
O2 V1 Cs2 126.5(2) . . ?
O3 V1 Cs2 60.5(2) . 7_655 ?
O3 V1 Cs2 119.5(2) 7_655 7_655 ?
O1 V1 Cs2 131.2(2) . 7_655 ?
O1 V1 Cs2 48.8(2) 7_655 7_655 ?
O2 V1 Cs2 126.5(2) 7_655 7_655 ?
O2 V1 Cs2 53.5(2) . 7_655 ?
Cs2 V1 Cs2 180.0 . 7_655 ?
O3 V1 Cs1 57.8(2) . . ?
O3 V1 Cs1 122.2(2) 7_655 . ?
O1 V1 Cs1 65.7(2) . . ?
O1 V1 Cs1 114.3(2) 7_655 . ?
O2 V1 Cs1 42.3(2) 7_655 . ?
O2 V1 Cs1 137.7(2) . . ?
Cs2 V1 Cs1 64.20(2) . . ?
Cs2 V1 Cs1 115.80(2) 7_655 . ?
O3 V1 Cs1 122.2(2) . 7_655 ?
O3 V1 Cs1 57.8(2) 7_655 7_655 ?
O1 V1 Cs1 114.3(2) . 7_655 ?
O1 V1 Cs1 65.7(2) 7_655 7_655 ?
O2 V1 Cs1 137.7(2) 7_655 7_655 ?
O2 V1 Cs1 42.3(2) . 7_655 ?
Cs2 V1 Cs1 115.80(2) . 7_655 ?
Cs2 V1 Cs1 64.20(2) 7_655 7_655 ?
Cs1 V1 Cs1 180.0 . 7_655 ?
O3 V1 Cs3 48.0(2) . 2_655 ?
O3 V1 Cs3 132.0(2) 7_655 2_655 ?
O1 V1 Cs3 126.6(2) . 2_655 ?
O1 V1 Cs3 53.4(2) 7_655 2_655 ?
O2 V1 Cs3 64.0(2) 7_655 2_655 ?
O2 V1 Cs3 116.0(2) . 2_655 ?
Cs2 V1 Cs3 116.61(2) . 2_655 ?
Cs2 V1 Cs3 63.39(2) 7_655 2_655 ?
Cs1 V1 Cs3 63.53(2) . 2_655 ?
Cs1 V1 Cs3 116.47(2) 7_655 2_655 ?
O3 V1 Cs3 132.0(2) . 8 ?
O3 V1 Cs3 48.0(2) 7_655 8 ?
O1 V1 Cs3 53.4(2) . 8 ?
O1 V1 Cs3 126.6(2) 7_655 8 ?
O2 V1 Cs3 116.0(2) 7_655 8 ?
O2 V1 Cs3 64.0(2) . 8 ?
Cs2 V1 Cs3 63.39(2) . 8 ?
Cs2 V1 Cs3 116.61(2) 7_655 8 ?
Cs1 V1 Cs3 116.47(2) . 8 ?
Cs1 V1 Cs3 63.53(2) 7_655 8 ?
Cs3 V1 Cs3 180.0 2_655 8 ?
V2' V2 O6 176.8(14) . . ?
V2' V2 O5 78.2(12) . 3_545 ?
O6 V2 O5 100.1(4) . 3_545 ?
V2' V2 O7 84.7(12) . . ?
O6 V2 O7 96.9(4) . . ?
O5 V2 O7 162.9(4) 3_545 . ?
V2' V2 O8 83.0(12) . . ?
O6 V2 O8 99.6(4) . . ?
O5 V2 O8 86.4(4) 3_545 . ?
O7 V2 O8 91.0(4) . . ?
V2' V2 O4 78.3(12) . 7_655 ?
O6 V2 O4 99.0(4) . 7_655 ?
O5 V2 O4 90.0(4) 3_545 7_655 ?
O7 V2 O4 87.1(4) . 7_655 ?
O8 V2 O4 161.3(4) . 7_655 ?
V2' V2 O3 5.0(10) . . ?
O6 V2 O3 177.9(4) . . ?
O5 V2 O3 81.8(3) 3_545 . ?
O7 V2 O3 81.1(3) . . ?
O8 V2 O3 79.6(3) . . ?
O4 V2 O3 81.8(3) 7_655 . ?
V2' V2 Cs4 113.9(12) . 8 ?
O6 V2 Cs4 65.5(3) . 8 ?
O5 V2 Cs4 137.9(3) 3_545 8 ?
O7 V2 Cs4 51.1(2) . 8 ?
O8 V2 Cs4 133.5(3) . 8 ?
O4 V2 Cs4 56.6(3) 7_655 8 ?
O3 V2 Cs4 113.6(3) . 8 ?
V2' V2 Cs4 115.0(12) . 5_665 ?
O6 V2 Cs4 66.2(3) . 5_665 ?
O5 V2 Cs4 63.1(3) 3_545 5_665 ?
O7 V2 Cs4 125.4(3) . 5_665 ?
O8 V2 Cs4 46.8(2) . 5_665 ?
O4 V2 Cs4 144.4(3) 7_655 5_665 ?
O3 V2 Cs4 114.2(3) . 5_665 ?
Cs4 V2 Cs4 130.16(12) 8 5_665 ?
V2' V2 Cs1 53.4(11) . . ?
O6 V2 Cs1 127.1(3) . . ?
O5 V2 Cs1 45.6(2) 3_545 . ?
O7 V2 Cs1 121.9(3) . . ?
O8 V2 Cs1 50.6(3) . . ?
O4 V2 Cs1 115.9(3) 7_655 . ?
O3 V2 Cs1 53.8(2) . . ?
Cs4 V2 Cs1 167.31(13) 8 . ?
Cs4 V2 Cs1 62.27(9) 5_665 . ?
V2' V2 Cs2 52.9(11) . 7_655 ?
O6 V2 Cs2 126.0(3) . 7_655 ?
O5 V2 Cs2 111.2(3) 3_545 7_655 ?
O7 V2 Cs2 57.1(2) . 7_655 ?
O8 V2 Cs2 124.4(3) . 7_655 ?
O4 V2 Cs2 41.1(2) 7_655 7_655 ?
O3 V2 Cs2 53.6(2) . 7_655 ?
Cs4 V2 Cs2 61.59(9) 8 7_655 ?
Cs4 V2 Cs2 167.84(14) 5_665 7_655 ?
Cs1 V2 Cs2 105.86(9) . 7_655 ?
V2 V2' O3 173.3(14) . . ?
V2 V2' O5 84.9(12) . 3_545 ?
O3 V2' O5 99.8(4) . 3_545 ?
V2 V2' O4 85.1(12) . 7_655 ?
O3 V2' O4 99.5(4) . 7_655 ?
O5 V2' O4 92.0(4) 3_545 7_655 ?
V2 V2' O8 80.5(12) . . ?
O3 V2' O8 94.9(4) . . ?
O5 V2' O8 86.9(4) 3_545 . ?
O4 V2' O8 165.6(4) 7_655 . ?
V2 V2' O7 78.8(12) . . ?
O3 V2' O7 96.4(4) . . ?
O5 V2' O7 163.7(4) 3_545 . ?
O4 V2' O7 87.2(4) 7_655 . ?
O8 V2' O7 89.8(4) . . ?
V2 V2' O6 2.4(10) . . ?
O3 V2' O6 175.6(4) . . ?
O5 V2' O6 83.7(3) 3_545 . ?
O4 V2' O6 83.1(3) 7_655 . ?
O8 V2' O6 82.5(3) . . ?
O7 V2' O6 80.1(3) . . ?
V2 V2' Cs1 120.1(12) . . ?
O3 V2' Cs1 60.4(3) . . ?
O5 V2' Cs1 53.8(3) 3_545 . ?
O4 V2' Cs1 130.8(3) 7_655 . ?
O8 V2' Cs1 58.7(3) . . ?
O7 V2' Cs1 135.7(3) . . ?
O6 V2' Cs1 120.5(3) . . ?
V2 V2' Cs2 120.7(12) . 7_655 ?
O3 V2' Cs2 60.3(3) . 7_655 ?
O5 V2' Cs2 125.3(3) 3_545 7_655 ?
O4 V2' Cs2 49.6(3) 7_655 7_655 ?
O8 V2' Cs2 140.2(3) . 7_655 ?
O7 V2' Cs2 65.3(3) . 7_655 ?
O6 V2' Cs2 119.9(3) . 7_655 ?
Cs1 V2' Cs2 118.59(11) . 7_655 ?
V2 V2' Cs4 59.0(11) . 8 ?
O3 V2' Cs4 120.5(3) . 8 ?
O5 V2' Cs4 125.7(3) 3_545 8 ?
O4 V2' Cs4 49.6(3) 7_655 8 ?
O8 V2' Cs4 120.7(3) . 8 ?
O7 V2' Cs4 44.5(2) . 8 ?
O6 V2' Cs4 58.5(2) . 8 ?
Cs1 V2' Cs4 179.02(13) . 8 ?
Cs2 V2' Cs4 62.39(9) 7_655 8 ?
V2 V2' Cs4 57.9(11) . 5_665 ?
O3 V2' Cs4 120.9(3) . 5_665 ?
O5 V2' Cs4 56.0(3) 3_545 5_665 ?
O4 V2' Cs4 130.3(3) 7_655 5_665 ?
O8 V2' Cs4 39.6(2) . 5_665 ?
O7 V2' Cs4 113.3(3) . 5_665 ?
O6 V2' Cs4 58.8(2) . 5_665 ?
Cs1 V2' Cs4 62.86(9) . 5_665 ?
Cs2 V2' Cs4 178.4(2) 7_655 5_665 ?
Cs4 V2' Cs4 116.16(10) 8 5_665 ?
V2 V2' Cs3 145.1(12) . 2_655 ?
O3 V2' Cs3 41.6(3) . 2_655 ?
O5 V2' Cs3 70.0(3) 3_545 2_655 ?
O4 V2' Cs3 72.4(3) 7_655 2_655 ?
O8 V2' Cs3 120.4(3) . 2_655 ?
O7 V2' Cs3 124.9(3) . 2_655 ?
O6 V2' Cs3 142.8(3) . 2_655 ?
Cs1 V2' Cs3 63.51(7) . 2_655 ?
Cs2 V2' Cs3 62.55(7) 7_655 2_655 ?
Cs4 V2' Cs3 117.30(14) 8 2_655 ?
Cs4 V2' Cs3 119.04(14) 5_665 2_655 ?
O10 V3 O14 96.7(6) 8_466 1_455 ?
O10 V3 O12 98.5(6) 8_466 8_466 ?
O14 V3 O12 92.6(7) 1_455 8_466 ?
O10 V3 O13 90.4(6) 8_466 8_466 ?
O14 V3 O13 89.0(7) 1_455 8_466 ?
O12 V3 O13 170.8(5) 8_466 8_466 ?
O10 V3 O11 92.3(7) 8_466 8_466 ?
O14 V3 O11 170.9(5) 1_455 8_466 ?
O12 V3 O11 87.4(7) 8_466 8_466 ?
O13 V3 O11 89.7(7) 8_466 8_466 ?
O10 V3 O9 173.4(9) 8_466 1_455 ?
O14 V3 O9 88.2(5) 1_455 1_455 ?
O12 V3 O9 85.7(5) 8_466 1_455 ?
O13 V3 O9 85.2(5) 8_466 1_455 ?
O11 V3 O9 82.7(4) 8_466 1_455 ?
O10 V3 Cs1 48.2(4) 8_466 2_655 ?
O14 V3 Cs1 61.9(4) 1_455 2_655 ?
O12 V3 Cs1 68.8(4) 8_466 2_655 ?
O13 V3 Cs1 119.7(5) 8_466 2_655 ?
O11 V3 Cs1 126.2(5) 8_466 2_655 ?
O9 V3 Cs1 138.4(6) 1_455 2_655 ?
O10 V3 Cs1 60.2(4) 8_466 6_466 ?
O14 V3 Cs1 52.0(4) 1_455 6_466 ?
O12 V3 Cs1 130.6(5) 8_466 6_466 ?
O13 V3 Cs1 56.6(4) 8_466 6_466 ?
O11 V3 Cs1 133.2(6) 8_466 6_466 ?
O9 V3 Cs1 120.5(5) 1_455 6_466 ?
Cs1 V3 Cs1 64.3(2) 2_655 6_466 ?
O10 V3 Cs4 118.3(6) 8_466 . ?
O14 V3 Cs4 130.6(6) 1_455 . ?
O12 V3 Cs4 51.2(4) 8_466 . ?
O13 V3 Cs4 121.9(5) 8_466 . ?
O11 V3 Cs4 44.2(3) 8_466 . ?
O9 V3 Cs4 60.6(3) 1_455 . ?
Cs1 V3 Cs4 116.7(4) 2_655 . ?
Cs1 V3 Cs4 177.4(4) 6_466 . ?
O10 V3 Cs4 120.2(6) 8_466 2 ?
O14 V3 Cs4 58.7(4) 1_455 2 ?
O12 V3 Cs4 132.4(5) 8_466 2 ?
O13 V3 Cs4 42.2(3) 8_466 2 ?
O11 V3 Cs4 115.2(5) 8_466 2 ?
O9 V3 Cs4 58.8(3) 1_455 2 ?
Cs1 V3 Cs4 116.4(3) 2_655 2 ?
Cs1 V3 Cs4 62.6(2) 6_466 2 ?
Cs4 V3 Cs4 118.0(2) . 2 ?
O10 V3 Cs2 59.9(4) 8_466 2_655 ?
O14 V3 Cs2 122.3(5) 1_455 2_655 ?
O12 V3 Cs2 48.2(4) 8_466 2_655 ?
O13 V3 Cs2 137.0(6) 8_466 2_655 ?
O11 V3 Cs2 63.8(4) 8_466 2_655 ?
O9 V3 Cs2 120.9(5) 1_455 2_655 ?
Cs1 V3 Cs2 64.5(2) 2_655 2_655 ?
Cs1 V3 Cs2 117.8(2) 6_466 2_655 ?
Cs4 V3 Cs2 61.5(2) . 2_655 ?
Cs4 V3 Cs2 178.9(4) 2 2_655 ?
O9 V3' O11 96.1(6) 1_455 8_466 ?
O9 V3' O13 98.5(6) 1_455 8_466 ?
O11 V3' O13 90.8(7) 8_466 8_466 ?
O9 V3' O12 97.8(7) 1_455 8_466 ?
O11 V3' O12 87.2(7) 8_466 8_466 ?
O13 V3' O12 163.7(5) 8_466 8_466 ?
O9 V3' O14 100.0(7) 1_455 1_455 ?
O11 V3' O14 163.9(5) 8_466 1_455 ?
O13 V3' O14 87.6(6) 8_466 1_455 ?
O12 V3' O14 89.8(7) 8_466 1_455 ?
O9 V3' O10 176.5(9) 1_455 8_466 ?
O11 V3' O10 81.4(5) 8_466 8_466 ?
O13 V3' O10 79.2(5) 8_466 8_466 ?
O12 V3' O10 84.5(5) 8_466 8_466 ?
O14 V3' O10 82.6(4) 1_455 8_466 ?
O9 V3' Cs4 66.2(4) 1_455 . ?
O11 V3' Cs4 49.2(4) 8_466 . ?
O13 V3' Cs4 131.6(6) 8_466 . ?
O12 V3' Cs4 56.4(4) 8_466 . ?
O14 V3' Cs4 138.7(6) 1_455 . ?
O10 V3' Cs4 113.3(5) 8_466 . ?
O9 V3' Cs4 64.3(4) 1_455 2 ?
O11 V3' Cs4 125.0(6) 8_466 2 ?
O13 V3' Cs4 47.8(4) 8_466 2 ?
O12 V3' Cs4 142.9(6) 8_466 2 ?
O14 V3' Cs4 64.1(4) 1_455 2 ?
O10 V3' Cs4 115.3(5) 8_466 2 ?
Cs4 V3' Cs4 128.7(2) . 2 ?
O9 V3' Cs1 125.4(6) 1_455 6_466 ?
O11 V3' Cs1 123.1(5) 8_466 6_466 ?
O13 V3' Cs1 50.3(3) 8_466 6_466 ?
O12 V3' Cs1 118.5(4) 8_466 6_466 ?
O14 V3' Cs1 46.0(3) 1_455 6_466 ?
O10 V3' Cs1 55.1(3) 8_466 6_466 ?
Cs4 V3' Cs1 168.3(3) . 6_466 ?
Cs4 V3' Cs1 62.2(2) 2 6_466 ?
O9 V3' Cs1 140.9(7) 1_455 2_655 ?
O11 V3' Cs1 112.6(4) 8_466 2_655 ?
O13 V3' Cs1 106.7(4) 8_466 2_655 ?
O12 V3' Cs1 59.6(3) 8_466 2_655 ?
O14 V3' Cs1 52.9(3) 1_455 2_655 ?
O10 V3' Cs1 42.6(3) 8_466 2_655 ?
Cs4 V3' Cs1 113.2(3) . 2_655 ?
Cs4 V3' Cs1 113.2(3) 2 2_655 ?
Cs1 V3' Cs1 59.45(13) 6_466 2_655 ?
O9 V3' Cs2 125.5(6) 1_455 2_655 ?
O11 V3' Cs2 57.5(4) 8_466 2_655 ?
O13 V3' Cs2 125.3(5) 8_466 2_655 ?
O12 V3' Cs2 41.7(3) 8_466 2_655 ?
O14 V3' Cs2 111.2(4) 1_455 2_655 ?
O10 V3' Cs2 54.9(3) 8_466 2_655 ?
Cs4 V3' Cs2 60.8(2) . 2_655 ?
Cs4 V3' Cs2 170.2(3) 2 2_655 ?
Cs1 V3' Cs2 108.12(14) 6_466 2_655 ?
Cs1 V3' Cs2 59.78(13) 2_655 2_655 ?
O6 V4 O16 101.7(5) 8_456 5_665 ?
O6 V4 O18 96.6(5) 8_456 3_445 ?
O16 V4 O18 161.7(4) 5_665 3_445 ?
O6 V4 O19 100.3(5) 8_456 5_665 ?
O16 V4 O19 89.4(5) 5_665 5_665 ?
O18 V4 O19 88.3(5) 3_445 5_665 ?
O6 V4 O17 97.5(5) 8_456 2_655 ?
O16 V4 O17 86.0(5) 5_665 2_655 ?
O18 V4 O17 90.6(5) 3_445 2_655 ?
O19 V4 O17 162.1(4) 5_665 2_655 ?
O6 V4 O15 174.9(7) 8_456 3_445 ?
O16 V4 O15 82.7(4) 5_665 3_445 ?
O18 V4 O15 79.0(4) 3_445 3_445 ?
O19 V4 O15 82.1(4) 5_665 3_445 ?
O17 V4 O15 80.2(4) 2_655 3_445 ?
O6 V4 Cs4 65.8(4) 8_456 4_545 ?
O16 V4 Cs4 139.0(5) 5_665 4_545 ?
O18 V4 Cs4 51.5(3) 3_445 4_545 ?
O19 V4 Cs4 57.6(3) 5_665 4_545 ?
O17 V4 Cs4 132.8(5) 2_655 4_545 ?
O15 V4 Cs4 112.5(4) 3_445 4_545 ?
O6 V4 Cs4 63.8(4) 8_456 . ?
O16 V4 Cs4 65.2(3) 5_665 . ?
O18 V4 Cs4 123.6(5) 3_445 . ?
O19 V4 Cs4 144.3(5) 5_665 . ?
O17 V4 Cs4 46.4(3) 2_655 . ?
O15 V4 Cs4 116.6(4) 3_445 . ?
Cs4 V4 Cs4 127.9(2) 4_545 . ?
O6 V4 Cs2 141.6(5) 8_456 5_665 ?
O16 V4 Cs2 52.3(3) 5_665 5_665 ?
O18 V4 Cs2 112.2(3) 3_445 5_665 ?
O19 V4 Cs2 57.7(3) 5_665 5_665 ?
O17 V4 Cs2 106.6(3) 2_655 5_665 ?
O15 V4 Cs2 43.3(2) 3_445 5_665 ?
Cs4 V4 Cs2 113.0(2) 4_545 5_665 ?
Cs4 V4 Cs2 114.0(2) . 5_665 ?
O6 V4 Cs2 126.5(5) 8_456 3_445 ?
O16 V4 Cs2 111.5(4) 5_665 3_445 ?
O18 V4 Cs2 56.6(3) 3_445 3_445 ?
O19 V4 Cs2 42.2(3) 5_665 3_445 ?
O17 V4 Cs2 124.7(3) 2_655 3_445 ?
O15 V4 Cs2 52.9(3) 3_445 3_445 ?
Cs4 V4 Cs2 61.52(15) 4_545 3_445 ?
Cs4 V4 Cs2 169.5(2) . 3_445 ?
Cs2 V4 Cs2 60.19(11) 5_665 3_445 ?
O6 V4 Cs1 124.1(5) 8_456 5_665 ?
O16 V4 Cs1 45.1(3) 5_665 5_665 ?
O18 V4 Cs1 121.7(4) 3_445 5_665 ?
O19 V4 Cs1 118.2(4) 5_665 5_665 ?
O17 V4 Cs1 48.6(3) 2_655 5_665 ?
O15 V4 Cs1 57.5(3) 3_445 5_665 ?
Cs4 V4 Cs1 170.0(2) 4_545 5_665 ?
Cs4 V4 Cs1 61.26(15) . 5_665 ?
Cs2 V4 Cs1 60.95(11) 5_665 5_665 ?
Cs2 V4 Cs1 108.97(12) 3_445 5_665 ?
O15 V4' O16 96.9(5) 3_445 5_665 ?
O15 V4' O19 96.3(5) 3_445 5_665 ?
O16 V4' O19 90.9(6) 5_665 5_665 ?
O15 V4' O18 92.0(5) 3_445 3_445 ?
O16 V4' O18 170.9(4) 5_665 3_445 ?
O19 V4' O18 89.6(6) 5_665 3_445 ?
O15 V4' O17 93.0(5) 3_445 2_655 ?
O16 V4' O17 86.7(6) 5_665 2_655 ?
O19 V4' O17 170.6(4) 5_665 2_655 ?
O18 V4' O17 91.3(6) 3_445 2_655 ?
O15 V4' O6 174.6(7) 3_445 8_456 ?
O16 V4' O6 87.5(4) 5_665 8_456 ?
O19 V4' O6 86.7(4) 5_665 8_456 ?
O18 V4' O6 83.5(4) 3_445 8_456 ?
O17 V4' O6 84.1(4) 2_655 8_456 ?
O15 V4' Cs2 48.6(3) 3_445 5_665 ?
O16 V4' Cs2 61.1(3) 5_665 5_665 ?
O19 V4' Cs2 66.5(3) 5_665 5_665 ?
O18 V4' Cs2 127.1(4) 3_445 5_665 ?
O17 V4' Cs2 119.7(4) 2_655 5_665 ?
O6 V4' Cs2 136.8(4) 8_456 5_665 ?
O15 V4' Cs2 58.3(4) 3_445 3_445 ?
O16 V4' Cs2 122.9(4) 5_665 3_445 ?
O19 V4' Cs2 49.3(3) 5_665 3_445 ?
O18 V4' Cs2 63.6(3) 3_445 3_445 ?
O17 V4' Cs2 138.7(4) 2_655 3_445 ?
O6 V4' Cs2 121.6(4) 8_456 3_445 ?
Cs2 V4' Cs2 65.34(14) 5_665 3_445 ?
O15 V4' Cs4 118.4(5) 3_445 4_545 ?
O16 V4' Cs4 129.0(4) 5_665 4_545 ?
O19 V4' Cs4 52.3(3) 5_665 4_545 ?
O18 V4' Cs4 46.0(3) 3_445 4_545 ?
O17 V4' Cs4 123.4(4) 2_655 4_545 ?
O6 V4' Cs4 60.1(3) 8_456 4_545 ?
Cs2 V4' Cs4 116.2(3) 5_665 4_545 ?
Cs2 V4' Cs4 62.4(2) 3_445 4_545 ?
O15 V4' Cs1 63.0(4) 3_445 5_665 ?
O16 V4' Cs1 51.3(3) 5_665 5_665 ?
O19 V4' Cs1 129.4(5) 5_665 5_665 ?
O18 V4' Cs1 133.3(4) 3_445 5_665 ?
O17 V4' Cs1 54.7(3) 2_655 5_665 ?
O6 V4' Cs1 118.3(4) 8_456 5_665 ?
Cs2 V4' Cs1 65.78(14) 5_665 5_665 ?
Cs2 V4' Cs1 119.36(14) 3_445 5_665 ?
Cs4 V4' Cs1 178.0(3) 4_545 5_665 ?
O15 V4' Cs4 122.1(5) 3_445 . ?
O16 V4' Cs4 59.1(3) 5_665 . ?
O19 V4' Cs4 131.8(4) 5_665 . ?
O18 V4' Cs4 114.5(4) 3_445 . ?
O17 V4' Cs4 40.0(3) 2_655 . ?
O6 V4' Cs4 57.8(3) 8_456 . ?
Cs2 V4' Cs4 116.5(3) 5_665 . ?
Cs2 V4' Cs4 178.0(3) 3_445 . ?
Cs4 V4' Cs4 116.69(14) 4_545 . ?
Cs1 V4' Cs4 61.5(2) 5_665 . ?
O15 V5 O10 90.2(3) 4_645 4_645 ?
O15 V5 O20 92.6(3) 4_645 . ?
O10 V5 O20 94.5(3) 4_645 . ?
O15 V5 O21 92.6(3) 4_645 4_645 ?
O10 V5 O21 92.1(3) 4_645 4_645 ?
O20 V5 O21 171.6(3) . 4_645 ?
O15 V5 O23 177.6(3) 4_645 4_645 ?
O10 V5 O23 89.0(3) 4_645 4_645 ?
O20 V5 O23 85.3(3) . 4_645 ?
O21 V5 O23 89.6(3) 4_645 4_645 ?
O15 V5 O22 89.3(3) 4_645 4_645 ?
O10 V5 O22 176.4(3) 4_645 4_645 ?
O20 V5 O22 89.1(3) . 4_645 ?
O21 V5 O22 84.4(3) 4_645 4_645 ?
O23 V5 O22 91.7(3) 4_645 4_645 ?
O15 V5 Cs2 60.1(2) 4_645 4_645 ?
O10 V5 Cs2 122.3(2) 4_645 4_645 ?
O20 V5 Cs2 131.4(2) . 4_645 ?
O21 V5 Cs2 47.2(2) 4_645 4_645 ?
O23 V5 Cs2 122.1(2) 4_645 4_645 ?
O22 V5 Cs2 54.5(2) 4_645 4_645 ?
O15 V5 Cs1 122.8(2) 4_645 2_755 ?
O10 V5 Cs1 59.6(2) 4_645 2_755 ?
O20 V5 Cs1 49.1(2) . 2_755 ?
O21 V5 Cs1 131.7(2) 4_645 2_755 ?
O23 V5 Cs1 54.9(2) 4_645 2_755 ?
O22 V5 Cs1 123.5(2) 4_645 2_755 ?
Cs2 V5 Cs1 176.93(5) 4_645 2_755 ?
O15 V5 Cs2 41.0(2) 4_645 6_566 ?
O10 V5 Cs2 62.6(2) 4_645 6_566 ?
O20 V5 Cs2 122.2(2) . 6_566 ?
O21 V5 Cs2 65.6(2) 4_645 6_566 ?
O23 V5 Cs2 139.9(2) 4_645 6_566 ?
O22 V5 Cs2 115.0(2) 4_645 6_566 ?
Cs2 V5 Cs2 63.40(4) 4_645 6_566 ?
Cs1 V5 Cs2 119.26(4) 2_755 6_566 ?
O15 V5 Cs1 63.3(2) 4_645 6_566 ?
O10 V5 Cs1 42.5(2) 4_645 6_566 ?
O20 V5 Cs1 65.0(2) . 6_566 ?
O21 V5 Cs1 123.3(2) 4_645 6_566 ?
O23 V5 Cs1 114.7(2) 4_645 6_566 ?
O22 V5 Cs1 139.7(2) 4_645 6_566 ?
Cs2 V5 Cs1 120.94(5) 4_645 6_566 ?
Cs1 V5 Cs1 62.13(3) 2_755 6_566 ?
Cs2 V5 Cs1 63.50(3) 6_566 6_566 ?
O15 V5 Cs3 123.9(2) 4_645 5_656 ?
O10 V5 Cs3 129.0(2) 4_645 5_656 ?
O20 V5 Cs3 117.5(2) . 5_656 ?
O21 V5 Cs3 54.1(2) 4_645 5_656 ?
O23 V5 Cs3 58.2(2) 4_645 5_656 ?
O22 V5 Cs3 49.0(2) 4_645 5_656 ?
Cs2 V5 Cs3 64.72(3) 4_645 5_656 ?
Cs1 V5 Cs3 112.23(4) 2_755 5_656 ?
Cs2 V5 Cs3 117.51(4) 6_566 5_656 ?
Cs1 V5 Cs3 170.95(5) 6_566 5_656 ?
O15 V5 Cs3 129.2(2) 4_645 1_655 ?
O10 V5 Cs3 123.4(2) 4_645 1_655 ?
O20 V5 Cs3 52.2(2) . 1_655 ?
O21 V5 Cs3 119.6(2) 4_645 1_655 ?
O23 V5 Cs3 49.9(2) 4_645 1_655 ?
O22 V5 Cs3 59.3(2) 4_645 1_655 ?
Cs2 V5 Cs3 113.04(4) 4_645 1_655 ?
Cs1 V5 Cs3 64.62(3) 2_755 1_655 ?
Cs2 V5 Cs3 170.14(5) 6_566 1_655 ?
Cs1 V5 Cs3 114.75(4) 6_566 1_655 ?
Cs3 V5 Cs3 65.91(3) 5_656 1_655 ?
O24 V6 OH3 102.5(3) 1_565 7_565 ?
O24 V6 OH3 102.5(3) 1_565 8_466 ?
OH3 V6 OH3 155.1(5) 7_565 8_466 ?
O24 V6 OH1 100.3(2) 1_565 7_565 ?
OH3 V6 OH1 89.6(3) 7_565 7_565 ?
OH3 V6 OH1 85.9(3) 8_466 7_565 ?
O24 V6 OH1 100.3(2) 1_565 8_466 ?
OH3 V6 OH1 85.9(3) 7_565 8_466 ?
OH3 V6 OH1 89.6(3) 8_466 8_466 ?
OH1 V6 OH1 159.3(5) 7_565 8_466 ?
O24 V6 O25 9.2(6) 1_565 1_565 ?
OH3 V6 O25 95.7(7) 7_565 1_565 ?
OH3 V6 O25 109.0(7) 8_466 1_565 ?
OH1 V6 O25 106.8(7) 7_565 1_565 ?
OH1 V6 O25 93.7(7) 8_466 1_565 ?
O24 V6 O25 9.2(6) 1_565 2_565 ?
OH3 V6 O25 109.0(7) 7_565 2_565 ?
OH3 V6 O25 95.7(7) 8_466 2_565 ?
OH1 V6 O25 93.7(7) 7_565 2_565 ?
OH1 V6 O25 106.8(7) 8_466 2_565 ?
O25 V6 O25 18.4(12) 1_565 2_565 ?
O24 V6 Cs3 61.68(6) 1_565 1_565 ?
OH3 V6 Cs3 140.7(2) 7_565 1_565 ?
OH3 V6 Cs3 55.3(2) 8_466 1_565 ?
OH1 V6 Cs3 127.1(2) 7_565 1_565 ?
OH1 V6 Cs3 64.3(2) 8_466 1_565 ?
O25 V6 Cs3 63.3(8) 1_565 1_565 ?
O25 V6 Cs3 60.8(8) 2_565 1_565 ?
O24 V6 Cs3 61.68(6) 1_565 2_565 ?
OH3 V6 Cs3 55.3(2) 7_565 2_565 ?
OH3 V6 Cs3 140.7(2) 8_466 2_565 ?
OH1 V6 Cs3 64.3(2) 7_565 2_565 ?
OH1 V6 Cs3 127.1(2) 8_466 2_565 ?
O25 V6 Cs3 60.8(8) 1_565 2_565 ?
O25 V6 Cs3 63.3(8) 2_565 2_565 ?
Cs3 V6 Cs3 123.37(12) 1_565 2_565 ?
O25 V7 OH2 104.2(11) . 2_655 ?
O25 V7 OH4 106.6(11) . 8_456 ?
OH2 V7 OH4 149.2(5) 2_655 8_456 ?
O25 V7 OH5 97.6(10) . 3_445 ?
OH2 V7 OH5 90.7(4) 2_655 3_445 ?
OH4 V7 OH5 86.0(4) 8_456 3_445 ?
O25 V7 O24 9.2(9) . . ?
OH2 V7 O24 112.1(5) 2_655 . ?
OH4 V7 O24 98.7(5) 8_456 . ?
OH5 V7 O24 92.5(4) 3_445 . ?
O25 V7 OH6 97.4(10) . . ?
OH2 V7 OH6 87.4(4) 2_655 . ?
OH4 V7 OH6 88.0(4) 8_456 . ?
OH5 V7 OH6 164.9(4) 3_445 . ?
O24 V7 OH6 102.1(4) . . ?
O25 V7 O25 9.3(8) . 2 ?
OH2 V7 O25 98.8(8) 2_655 2 ?
OH4 V7 O25 111.6(8) 8_456 2 ?
OH5 V7 O25 105.4(8) 3_445 2 ?
O24 V7 O25 18.0(6) . 2 ?
OH6 V7 O25 89.7(8) . 2 ?
O25 V7 Cs3 60.0(11) . 2 ?
OH2 V7 Cs3 67.1(3) 2_655 2 ?
OH4 V7 Cs3 131.1(3) 8_456 2 ?
OH5 V7 Cs3 53.9(3) 3_445 2 ?
O24 V7 Cs3 61.54(14) . 2 ?
OH6 V7 Cs3 137.5(3) . 2 ?
O25 V7 Cs3 63.2(8) 2 2 ?
O25 V7 Cs3 61.1(11) . . ?
OH2 V7 Cs3 131.9(3) 2_655 . ?
OH4 V7 Cs3 65.7(3) 8_456 . ?
OH5 V7 Cs3 134.3(3) 3_445 . ?
O24 V7 Cs3 59.94(14) . . ?
OH6 V7 Cs3 53.7(2) . . ?
O25 V7 Cs3 59.1(8) 2 . ?
Cs3 V7 Cs3 121.04(14) 2 . ?
O11 P1 O19 109.8(4) . . ?
O11 P1 O21 111.8(4) . . ?
O19 P1 O21 109.7(4) . . ?
O11 P1 OH1 108.3(4) . . ?
O19 P1 OH1 108.4(4) . . ?
O21 P1 OH1 108.7(4) . . ?
O11 P1 Cs4 51.1(3) . 8_565 ?
O19 P1 Cs4 62.5(3) . 8_565 ?
O21 P1 Cs4 145.6(3) . 8_565 ?
OH1 P1 Cs4 105.3(3) . 8_565 ?
O11 P1 Cs2 79.4(3) . 7_665 ?
O19 P1 Cs2 56.9(3) . 7_665 ?
O21 P1 Cs2 78.6(3) . 7_665 ?
OH1 P1 Cs2 165.3(3) . 7_665 ?
Cs4 P1 Cs2 69.35(5) 8_565 7_665 ?
O11 P1 Cs2 143.8(3) . . ?
O19 P1 Cs2 65.9(3) . . ?
O21 P1 Cs2 47.2(3) . . ?
OH1 P1 Cs2 106.9(3) . . ?
Cs4 P1 Cs2 125.24(7) 8_565 . ?
Cs2 P1 Cs2 68.31(5) 7_665 . ?
O11 P1 Cs3 128.5(3) . 8 ?
O19 P1 Cs3 121.7(3) . 8 ?
O21 P1 Cs3 50.2(3) . 8 ?
OH1 P1 Cs3 58.6(3) . 8 ?
Cs4 P1 Cs3 163.81(8) 8_565 8 ?
Cs2 P1 Cs3 126.65(6) 7_665 8 ?
Cs2 P1 Cs3 65.98(4) . 8 ?
O14 P2 O17 108.8(4) . . ?
O14 P2 O20 110.2(4) . . ?
O17 P2 O20 111.5(4) . . ?
O14 P2 OH2 108.2(5) . . ?
O17 P2 OH2 109.2(5) . . ?
O20 P2 OH2 108.8(4) . . ?
O14 P2 Cs1 62.2(3) . 6_566 ?
O17 P2 Cs1 69.3(3) . 6_566 ?
O20 P2 Cs1 82.6(3) . 6_566 ?
OH2 P2 Cs1 167.7(3) . 6_566 ?
O14 P2 Cs4 69.8(3) . 2_655 ?
O17 P2 Cs4 45.6(3) . 2_655 ?
O20 P2 Cs4 148.8(3) . 2_655 ?
OH2 P2 Cs4 100.1(3) . 2_655 ?
Cs1 P2 Cs4 69.84(5) 6_566 2_655 ?
O14 P2 Cs1 61.5(3) . 2_755 ?
O17 P2 Cs1 135.1(3) . 2_755 ?
O20 P2 Cs1 49.5(3) . 2_755 ?
OH2 P2 Cs1 115.4(4) . 2_755 ?
Cs1 P2 Cs1 68.06(5) 6_566 2_755 ?
Cs4 P2 Cs1 126.10(7) 2_655 2_755 ?
O5 P3 O13 108.3(4) . . ?
O5 P3 O23 109.2(4) . . ?
O13 P3 O23 112.3(4) . . ?
O5 P3 OH3 109.6(4) . . ?
O13 P3 OH3 109.7(4) . . ?
O23 P3 OH3 107.8(4) . . ?
O5 P3 Cs1 68.7(3) . 3_455 ?
O13 P3 Cs1 72.8(3) . 3_455 ?
O23 P3 Cs1 71.4(3) . 3_455 ?
OH3 P3 Cs1 177.4(3) . 3_455 ?
O5 P3 Cs4 64.3(3) . 7_565 ?
O13 P3 Cs4 46.5(3) . 7_565 ?
O23 P3 Cs4 141.0(3) . 7_565 ?
OH3 P3 Cs4 110.5(3) . 7_565 ?
Cs1 P3 Cs4 70.70(5) 3_455 7_565 ?
O5 P3 Cs3 114.1(3) . 8 ?
O13 P3 Cs3 137.1(3) . 8 ?
O23 P3 Cs3 59.1(3) . 8 ?
OH3 P3 Cs3 49.9(3) . 8 ?
Cs1 P3 Cs3 128.64(7) 3_455 8 ?
Cs4 P3 Cs3 159.87(7) 7_565 8 ?
O16 P4 O8 110.0(4) . . ?
O16 P4 O1 109.7(4) . . ?
O8 P4 O1 111.3(4) . . ?
O16 P4 OH4 108.1(4) . . ?
O8 P4 OH4 109.1(5) . . ?
O1 P4 OH4 108.6(4) . . ?
O16 P4 Cs1 64.3(3) . . ?
O8 P4 Cs1 68.6(3) . . ?
O1 P4 Cs1 81.7(3) . . ?
OH4 P4 Cs1 169.2(3) . . ?
O16 P4 Cs4 70.9(3) . 5_665 ?
O8 P4 Cs4 45.2(3) . 5_665 ?
O1 P4 Cs4 148.0(3) . 5_665 ?
OH4 P4 Cs4 101.0(3) . 5_665 ?
Cs1 P4 Cs4 69.68(5) . 5_665 ?
O16 P4 Cs2 59.6(3) . . ?
O8 P4 Cs2 137.7(3) . . ?
O1 P4 Cs2 51.3(3) . . ?
OH4 P4 Cs2 113.1(3) . . ?
Cs1 P4 Cs2 70.51(5) . . ?
Cs4 P4 Cs2 126.03(7) 5_665 . ?
O4 P5 O18 108.6(4) . . ?
O4 P5 O22 109.5(4) . . ?
O18 P5 O22 112.8(4) . . ?
O4 P5 OH5 110.7(4) . . ?
O18 P5 OH5 107.3(4) . . ?
O22 P5 OH5 107.8(4) . . ?
O4 P5 Cs2 63.3(3) . . ?
O18 P5 Cs2 82.8(3) . . ?
O22 P5 Cs2 68.5(3) . . ?
OH5 P5 Cs2 169.8(3) . . ?
O4 P5 Cs4 57.9(3) . 2_655 ?
O18 P5 Cs4 52.0(3) . 2_655 ?
O22 P5 Cs4 138.2(3) . 2_655 ?
OH5 P5 Cs4 113.9(3) . 2_655 ?
Cs2 P5 Cs4 70.83(6) . 2_655 ?
O4 P5 Cs3 122.8(3) . 4 ?
O18 P5 Cs3 127.4(3) . 4 ?
O22 P5 Cs3 61.4(3) . 4 ?
OH5 P5 Cs3 46.6(3) . 4 ?
Cs2 P5 Cs3 128.29(6) . 4 ?
Cs4 P5 Cs3 160.41(7) 2_655 4 ?
O12 P6 O7 109.8(4) 8_466 8_456 ?
O12 P6 O2 108.7(4) 8_466 8_456 ?
O7 P6 O2 111.5(4) 8_456 8_456 ?
O12 P6 OH6 110.1(4) 8_466 . ?
O7 P6 OH6 109.5(4) 8_456 . ?
O2 P6 OH6 107.2(5) 8_456 . ?
O12 P6 Cs2 65.1(3) 8_466 2_655 ?
O7 P6 Cs2 81.9(3) 8_456 2_655 ?
O2 P6 Cs2 66.5(3) 8_456 2_655 ?
OH6 P6 Cs2 168.6(3) . 2_655 ?
O12 P6 Cs4 59.1(3) 8_466 . ?
O7 P6 Cs4 51.8(3) 8_456 . ?
O2 P6 Cs4 136.0(3) 8_456 . ?
OH6 P6 Cs4 116.8(3) . . ?
Cs2 P6 Cs4 70.60(6) 2_655 . ?
O12 P6 Cs1 72.0(3) 8_466 2_655 ?
O7 P6 Cs1 149.5(3) 8_456 2_655 ?
O2 P6 Cs1 44.5(3) 8_456 2_655 ?
OH6 P6 Cs1 97.6(3) . 2_655 ?
Cs2 P6 Cs1 71.18(5) 2_655 2_655 ?
Cs4 P6 Cs1 126.90(7) . 2_655 ?
P4 O1 V1 139.9(4) . . ?
P4 O1 Cs2 106.4(3) . . ?
V1 O1 Cs2 103.2(3) . . ?
P4 O1 Cs3 109.7(3) . 8 ?
V1 O1 Cs3 100.4(2) . 8 ?
Cs2 O1 Cs3 82.61(15) . 8 ?
P4 O1 Cs1 74.7(3) . . ?
V1 O1 Cs1 86.1(2) . . ?
Cs2 O1 Cs1 77.4(2) . . ?
Cs3 O1 Cs1 159.9(2) 8 . ?
P6 O2 V1 133.8(4) 8 . ?
P6 O2 Cs1 114.5(3) 8 7_655 ?
V1 O2 Cs1 111.4(3) . 7_655 ?
P6 O2 Cs2 88.4(3) 8 7_655 ?
V1 O2 Cs2 97.9(3) . 7_655 ?
Cs1 O2 Cs2 87.6(2) 7_655 7_655 ?
V2' O3 V1 134.5(4) . . ?
V2' O3 V2 1.7(3) . . ?
V1 O3 V2 132.8(3) . . ?
V2' O3 Cs3 119.0(4) . 2_655 ?
V1 O3 Cs3 106.5(2) . 2_655 ?
V2 O3 Cs3 120.6(3) . 2_655 ?
V2' O3 Cs1 94.8(3) . . ?
V1 O3 Cs1 94.1(2) . . ?
V2 O3 Cs1 94.9(3) . . ?
Cs3 O3 Cs1 81.02(14) 2_655 . ?
V2' O3 Cs2 95.2(3) . 7_655 ?
V1 O3 Cs2 90.7(2) . 7_655 ?
V2 O3 Cs2 95.5(3) . 7_655 ?
Cs3 O3 Cs2 79.64(13) 2_655 7_655 ?
Cs1 O3 Cs2 160.6(2) . 7_655 ?
P5 O4 V2' 154.8(5) . 7_655 ?
P5 O4 V2 152.3(5) . 7_655 ?
V2' O4 V2 16.61(14) 7_655 7_655 ?
P5 O4 Cs2 91.5(3) . . ?
V2' O4 Cs2 102.7(3) 7_655 . ?
V2 O4 Cs2 114.8(3) 7_655 . ?
P5 O4 Cs4 98.9(3) . 2_655 ?
V2' O4 Cs4 103.3(3) 7_655 2_655 ?
V2 O4 Cs4 93.0(3) 7_655 2_655 ?
Cs2 O4 Cs4 83.0(2) . 2_655 ?
P3 O5 V2' 170.1(5) . 3_455 ?
P3 O5 V2 164.2(5) . 3_455 ?
V2' O5 V2 16.84(14) 3_455 3_455 ?
P3 O5 Cs1 86.0(3) . 3_455 ?
V2' O5 Cs1 98.1(3) 3_455 3_455 ?
V2 O5 Cs1 109.4(3) 3_455 3_455 ?
P3 O5 Cs4 92.7(3) . 7_565 ?
V2' O5 Cs4 96.9(3) 3_455 7_565 ?
V2 O5 Cs4 87.0(3) 3_455 7_565 ?
Cs1 O5 Cs4 78.3(2) 3_455 7_565 ?
V4 O6 V2 160.1(6) 8 . ?
V4 O6 V4' 0.5(6) 8 8 ?
V2 O6 V4' 159.7(5) . 8 ?
V4 O6 V2' 160.9(5) 8 . ?
V2 O6 V2' 0.8(3) . . ?
V4' O6 V2' 160.5(5) 8 . ?
V4 O6 Cs4 90.8(4) 8 8 ?
V2 O6 Cs4 88.3(3) . 8 ?
V4' O6 Cs4 91.1(4) 8 8 ?
V2' O6 Cs4 88.2(2) . 8 ?
V4 O6 Cs4 88.6(4) 8 5_665 ?
V2 O6 Cs4 87.7(3) . 5_665 ?
V4' O6 Cs4 88.2(4) 8 5_665 ?
V2' O6 Cs4 88.0(2) . 5_665 ?
Cs4 O6 Cs4 166.6(2) 8 5_665 ?
P6 O7 V2 151.0(4) 8 . ?
P6 O7 V2' 135.2(4) 8 . ?
V2 O7 V2' 16.49(13) . . ?
P6 O7 Cs4 105.4(3) 8 8 ?
V2 O7 Cs4 99.0(3) . 8 ?
V2' O7 Cs4 108.5(3) . 8 ?
P6 O7 Cs2 74.2(3) 8 7_655 ?
V2 O7 Cs2 96.6(3) . 7_655 ?
V2' O7 Cs2 85.6(3) . 7_655 ?
Cs4 O7 Cs2 77.3(2) 8 7_655 ?
P4 O8 V2 142.8(5) . . ?
P4 O8 V2' 131.7(4) . . ?
V2 O8 V2' 16.46(13) . . ?
P4 O8 Cs4 113.0(3) . 5_665 ?
V2 O8 Cs4 103.7(3) . 5_665 ?
V2' O8 Cs4 114.8(3) . 5_665 ?
P4 O8 Cs1 87.0(3) . . ?
V2 O8 Cs1 103.2(3) . . ?
V2' O8 Cs1 91.9(3) . . ?
Cs4 O8 Cs1 83.9(2) 5_665 . ?
V3' O9 V3' 157.4(11) 2_655 1_655 ?
V3' O9 V3 1.0(9) 2_655 2_655 ?
V3' O9 V3 158.4(5) 1_655 2_655 ?
V3' O9 V3 158.4(5) 2_655 1_655 ?
V3' O9 V3 1.0(9) 1_655 1_655 ?
V3 O9 V3 159.4(9) 2_655 1_655 ?
V3' O9 Cs4 89.8(5) 2_655 1_655 ?
V3' O9 Cs4 87.4(5) 1_655 1_655 ?
V3 O9 Cs4 89.9(4) 2_655 1_655 ?
V3 O9 Cs4 87.6(4) 1_655 1_655 ?
V3' O9 Cs4 87.4(5) 2_655 2_655 ?
V3' O9 Cs4 89.8(5) 1_655 2_655 ?
V3 O9 Cs4 87.6(4) 2_655 2_655 ?
V3 O9 Cs4 89.9(4) 1_655 2_655 ?
Cs4 O9 Cs4 165.9(3) 1_655 2_655 ?
V3 O10 V5 140.4(6) 8_565 4_655 ?
V3 O10 V3' 2.1(8) 8_565 8_565 ?
V5 O10 V3' 138.3(5) 4_655 8_565 ?
V3 O10 Cs1 106.3(5) 8_565 7_665 ?
V5 O10 Cs1 113.3(3) 4_655 7_665 ?
V3' O10 Cs1 108.4(5) 8_565 7_665 ?
V3 O10 Cs1 93.9(5) 8_565 3_455 ?
V5 O10 Cs1 93.4(2) 4_655 3_455 ?
V3' O10 Cs1 94.2(4) 8_565 3_455 ?
Cs1 O10 Cs1 80.14(15) 7_665 3_455 ?
V3 O10 Cs2 95.4(5) 8_565 7_665 ?
V5 O10 Cs2 90.6(2) 4_655 7_665 ?
V3' O10 Cs2 95.8(4) 8_565 7_665 ?
Cs1 O10 Cs2 80.33(15) 7_665 7_665 ?
Cs1 O10 Cs2 160.0(2) 3_455 7_665 ?
P1 O11 V3' 149.7(5) . 8_565 ?
P1 O11 V3 138.2(5) . 8_565 ?
V3' O11 V3 12.6(4) 8_565 8_565 ?
P1 O11 Cs4 105.9(3) . 8_565 ?
V3' O11 Cs4 101.5(5) 8_565 8_565 ?
V3 O11 Cs4 108.6(5) 8_565 8_565 ?
P1 O11 Cs2 77.5(3) . 7_665 ?
V3' O11 Cs2 96.9(4) 8_565 7_665 ?
V3 O11 Cs2 88.3(4) 8_565 7_665 ?
Cs4 O11 Cs2 76.6(2) 8_565 7_665 ?
P6 O12 V3 157.0(7) 8_565 8_565 ?
P6 O12 V3' 154.3(7) 8_565 8_565 ?
V3 O12 V3' 12.7(4) 8_565 8_565 ?
P6 O12 Cs4 97.4(3) 8_565 8_565 ?
V3 O12 Cs4 101.3(4) 8_565 8_565 ?
V3' O12 Cs4 93.3(4) 8_565 8_565 ?
P6 O12 Cs2 90.1(3) 8_565 7_665 ?
V3 O12 Cs2 105.7(4) 8_565 7_665 ?
V3' O12 Cs2 114.6(5) 8_565 7_665 ?
Cs4 O12 Cs2 81.5(2) 8_565 7_665 ?
P6 O12 Cs1 85.3(3) 8_565 7_665 ?
V3 O12 Cs1 82.2(3) 8_565 7_665 ?
V3' O12 Cs1 93.2(4) 8_565 7_665 ?
Cs4 O12 Cs1 158.5(3) 8_565 7_665 ?
Cs2 O12 Cs1 77.2(2) 7_665 7_665 ?
P3 O13 V3' 144.6(6) . 8_565 ?
P3 O13 V3 135.3(5) . 8_565 ?
V3' O13 V3 12.7(3) 8_565 8_565 ?
P3 O13 Cs4 112.0(3) . 7_565 ?
V3' O13 Cs4 103.4(4) 8_565 7_565 ?
V3 O13 Cs4 111.8(5) 8_565 7_565 ?
P3 O13 Cs1 81.8(3) . 3_455 ?
V3' O13 Cs1 103.3(4) 8_565 3_455 ?
V3 O13 Cs1 94.5(4) 8_565 3_455 ?
Cs4 O13 Cs1 83.4(2) 7_565 3_455 ?
P2 O14 V3 166.1(6) . 1_655 ?
P2 O14 V3' 155.2(6) . 1_655 ?
V3 O14 V3' 12.6(4) 1_655 1_655 ?
P2 O14 Cs1 93.6(3) . 6_566 ?
V3 O14 Cs1 100.1(5) 1_655 6_566 ?
V3' O14 Cs1 107.9(5) 1_655 6_566 ?
P2 O14 Cs1 96.1(3) . 2_755 ?
V3 O14 Cs1 88.9(4) 1_655 2_755 ?
V3' O14 Cs1 100.1(4) 1_655 2_755 ?
Cs1 O14 Cs1 78.5(2) 6_566 2_755 ?
P2 O14 Cs4 86.9(3) . 2_655 ?
V3 O14 Cs4 93.8(5) 1_655 2_655 ?
V3' O14 Cs4 85.9(4) 1_655 2_655 ?
Cs1 O14 Cs4 77.5(2) 6_566 2_655 ?
Cs1 O14 Cs4 155.9(3) 2_755 2_655 ?
V4' O15 V5 139.1(5) 3 4_655 ?
V4' O15 V4 0.8(6) 3 3 ?
V5 O15 V4 138.3(4) 4_655 3 ?
V4' O15 Cs2 105.4(5) 3 7_665 ?
V5 O15 Cs2 115.2(3) 4_655 7_665 ?
V4 O15 Cs2 106.2(4) 3 7_665 ?
V4' O15 Cs2 96.7(4) 3 . ?
V5 O15 Cs2 92.9(2) 4_655 . ?
V4 O15 Cs2 96.9(3) 3 . ?
Cs2 O15 Cs2 82.2(2) 7_665 . ?
V4' O15 Cs1 92.3(4) 3 7_665 ?
V5 O15 Cs1 90.4(2) 4_655 7_665 ?
V4 O15 Cs1 92.4(3) 3 7_665 ?
Cs2 O15 Cs1 80.27(14) 7_665 7_665 ?
Cs2 O15 Cs1 161.9(2) . 7_665 ?
P4 O16 V4' 166.1(6) . 5_665 ?
P4 O16 V4 153.5(5) . 5_665 ?
V4' O16 V4 13.7(3) 5_665 5_665 ?
P4 O16 Cs1 91.7(3) . . ?
V4' O16 Cs1 101.5(4) 5_665 . ?
V4 O16 Cs1 110.1(4) 5_665 . ?
P4 O16 Cs2 97.8(3) . . ?
V4' O16 Cs2 88.5(3) 5_665 . ?
V4 O16 Cs2 100.2(3) 5_665 . ?
Cs1 O16 Cs2 81.4(2) . . ?
P4 O16 Cs4 85.8(3) . 5_665 ?
V4' O16 Cs4 93.1(4) 5_665 5_665 ?
V4 O16 Cs4 85.0(4) 5_665 5_665 ?
Cs1 O16 Cs4 76.2(2) . 5_665 ?
Cs2 O16 Cs4 157.4(3) . 5_665 ?
P2 O17 V4' 132.8(5) . 2_655 ?
P2 O17 V4 142.2(5) . 2_655 ?
V4' O17 V4 13.5(2) 2_655 2_655 ?
P2 O17 Cs4 112.8(3) . 2_655 ?
V4' O17 Cs4 114.4(4) 2_655 2_655 ?
V4 O17 Cs4 104.3(3) 2_655 2_655 ?
P2 O17 Cs1 86.3(3) . 6_566 ?
V4' O17 Cs1 97.2(4) 2_655 6_566 ?
V4 O17 Cs1 105.6(4) 2_655 6_566 ?
Cs4 O17 Cs1 83.7(2) 2_655 6_566 ?
P5 O18 V4' 137.6(5) . 3 ?
P5 O18 V4 150.9(5) . 3 ?
V4' O18 V4 13.6(3) 3 3 ?
P5 O18 Cs4 105.4(3) . 2_655 ?
V4' O18 Cs4 106.9(4) 3 2_655 ?
V4 O18 Cs4 98.7(4) 3 2_655 ?
P5 O18 Cs2 73.2(3) . . ?
V4' O18 Cs2 88.0(4) 3 . ?
V4 O18 Cs2 96.8(4) 3 . ?
Cs4 O18 Cs2 77.3(2) 2_655 . ?
P1 O19 V4' 155.0(6) . 5_665 ?
P1 O19 V4 147.0(5) . 5_665 ?
V4' O19 V4 13.6(3) 5_665 5_665 ?
P1 O19 Cs2 99.6(3) . 7_665 ?
V4' O19 Cs2 103.1(4) 5_665 7_665 ?
V4 O19 Cs2 113.3(4) 5_665 7_665 ?
P1 O19 Cs4 93.5(3) . 8_565 ?
V4' O19 Cs4 99.8(4) 5_665 8_565 ?
V4 O19 Cs4 92.0(4) 5_665 8_565 ?
Cs2 O19 Cs4 81.8(2) 7_665 8_565 ?
P1 O19 Cs2 91.2(3) . . ?
V4' O19 Cs2 83.3(3) 5_665 . ?
V4 O19 Cs2 94.2(3) 5_665 . ?
Cs2 O19 Cs2 78.9(2) 7_665 . ?
Cs4 O19 Cs2 160.6(2) 8_565 . ?
P2 O20 V5 136.7(4) . . ?
P2 O20 Cs1 108.9(3) . 2_755 ?
V5 O20 Cs1 102.2(2) . 2_755 ?
P2 O20 Cs3 111.3(3) . 1_655 ?
V5 O20 Cs3 100.5(2) . 1_655 ?
Cs1 O20 Cs3 85.2(2) 2_755 1_655 ?
P2 O20 Cs1 73.7(3) . 6_566 ?
V5 O20 Cs1 86.3(2) . 6_566 ?
Cs1 O20 Cs1 75.04(14) 2_755 6_566 ?
Cs3 O20 Cs1 160.1(2) 1_655 6_566 ?
P1 O21 V5 136.0(4) . 4_655 ?
P1 O21 Cs2 111.2(3) . . ?
V5 O21 Cs2 104.1(2) 4_655 . ?
P1 O21 Cs3 109.9(3) . 8 ?
V5 O21 Cs3 98.1(2) 4_655 8 ?
Cs2 O21 Cs3 85.40(15) . 8 ?
P1 O21 Cs2 77.9(3) . 7_665 ?
V5 O21 Cs2 85.5(2) 4_655 7_665 ?
Cs2 O21 Cs2 77.1(2) . 7_665 ?
Cs3 O21 Cs2 162.5(2) 8 7_665 ?
P5 O22 V5 130.6(4) . 4_655 ?
P5 O22 Cs3 126.0(3) . 8 ?
V5 O22 Cs3 103.1(2) 4_655 8 ?
P5 O22 Cs2 85.8(3) . . ?
V5 O22 Cs2 95.5(2) 4_655 . ?
Cs3 O22 Cs2 84.6(2) 8 . ?
P5 O22 Cs3 97.2(3) . 4 ?
V5 O22 Cs3 92.4(2) 4_655 4 ?
Cs3 O22 Cs3 83.10(15) 8 4 ?
Cs2 O22 Cs3 166.6(2) . 4 ?
P3 O23 V5 132.2(4) . 4_655 ?
P3 O23 Cs1 83.0(3) . 3_455 ?
V5 O23 Cs1 95.5(2) 4_655 3_455 ?
P3 O23 Cs3 124.4(3) . 4 ?
V5 O23 Cs3 102.7(2) 4_655 4 ?
Cs1 O23 Cs3 83.6(2) 3_455 4 ?
P3 O23 Cs3 99.5(3) . 8 ?
V5 O23 Cs3 93.3(2) 4_655 8 ?
Cs1 O23 Cs3 165.6(2) 3_455 8 ?
Cs3 O23 Cs3 83.36(14) 4 8 ?
O25 O24 O25 62.8(44) . 2 ?
O25 O24 V6 148.6(22) . 1_545 ?
O25 O24 V6 148.6(22) 2 1_545 ?
O25 O24 V7 21.2(20) . . ?
O25 O24 V7 83.4(25) 2 . ?
V6 O24 V7 127.8(5) 1_545 . ?
O25 O24 V7 83.4(25) . 2 ?
O25 O24 V7 21.2(20) 2 2 ?
V6 O24 V7 127.8(5) 1_545 2 ?
V7 O24 V7 104.4(10) . 2 ?
O25 O24 Cs3 81.9(25) . 2 ?
O25 O24 Cs3 90.0(25) 2 2 ?
V6 O24 Cs3 94.7(4) 1_545 2 ?
V7 O24 Cs3 86.0(3) . 2 ?
V7 O24 Cs3 88.2(3) 2 2 ?
O25 O24 Cs3 90.0(25) . . ?
O25 O24 Cs3 81.9(25) 2 . ?
V6 O24 Cs3 94.7(4) 1_545 . ?
V7 O24 Cs3 88.2(3) . . ?
V7 O24 Cs3 86.0(3) 2 . ?
Cs3 O24 Cs3 170.5(7) 2 . ?
O24 O25 O25 58.6(22) . 2 ?
O24 O25 V7 149.6(28) . . ?
O25 O25 V7 150.3(16) 2 . ?
O24 O25 V7 78.5(24) . 2 ?
O25 O25 V7 20.5(12) 2 2 ?
V7 O25 V7 131.4(15) . 2 ?
O24 O25 V6 22.2(17) . 1_545 ?
O25 O25 V6 80.8(6) 2 1_545 ?
V7 O25 V6 127.8(13) . 1_545 ?
V7 O25 V6 100.6(11) 2 1_545 ?
O24 O25 Cs3 87.0(25) . 2 ?
O25 O25 Cs3 92.0(48) 2 2 ?
V7 O25 Cs3 97.6(12) . 2 ?
V7 O25 Cs3 88.5(9) 2 2 ?
V6 O25 Cs3 85.6(8) 1_545 2 ?
O24 O25 Cs3 79.1(24) . . ?
O25 O25 Cs3 76.7(46) 2 . ?
V7 O25 Cs3 96.9(13) . . ?
V7 O25 Cs3 84.0(8) 2 . ?
V6 O25 Cs3 83.3(8) 1_545 . ?
Cs3 O25 Cs3 165.3(9) 2 . ?
P1 OH1 V6 131.9(5) . 7_565 ?
P1 OH1 Cs3 100.3(3) . 8 ?
V6 OH1 Cs3 85.3(2) 7_565 8 ?
P2 OH2 V7 145.7(6) . 2_655 ?
P2 OH2 Cs3 97.4(3) . 1_655 ?
V7 OH2 Cs3 85.3(3) 2_655 1_655 ?
P3 OH3 V6 144.9(5) . 7_565 ?
P3 OH3 Cs3 109.5(4) . 8 ?
V6 OH3 Cs3 95.9(3) 7_565 8 ?
P4 OH4 V7 144.1(6) . 8 ?
P4 OH4 Cs3 99.3(4) . 8 ?
V7 OH4 Cs3 86.4(3) 8 8 ?
P5 OH5 V7 132.8(5) . 3 ?
P5 OH5 Cs3 113.4(4) . 4 ?
V7 OH5 Cs3 94.9(3) 3 4 ?
P6 OH6 V7 130.0(5) . . ?
P6 OH6 Cs3 119.2(4) . . ?
V7 OH6 Cs3 94.3(3) . . ?

loop_
_geom_bond_atom_site_label_1
_geom_bond_atom_site_label_2
_geom_bond_distance
_geom_bond_site_symmetry_2
_geom_bond_publ_flag
Cs1 O2 2.991(7) 7_655 ?
Cs1 O10 3.060(6) 7_665 ?
Cs1 O20 3.157(7) 2_755 ?
Cs1 O14 3.243(8) 6_565 ?
Cs1 O5 3.281(7) 3_545 ?
Cs1 O16 3.323(8) . ?
Cs1 O23 3.354(7) 3_545 ?
Cs1 O13 3.391(7) 3_545 ?
Cs1 O17 3.431(8) 6_565 ?
Cs1 O8 3.437(8) . ?
Cs1 O14 3.475(8) 2_755 ?
Cs1 O3 3.510(6) . ?
Cs2 O15 2.991(6) 7_665 ?
Cs2 O21 3.060(7) . ?
Cs2 O1 3.145(7) . ?
Cs2 O4 3.169(7) . ?
Cs2 O19 3.193(7) 7_665 ?
Cs2 O12 3.263(8) 7_665 ?
Cs2 O2 3.299(8) 7_655 ?
Cs2 O22 3.307(7) . ?
Cs2 O16 3.364(8) . ?
Cs2 O15 3.512(7) . ?
Cs2 O3 3.542(6) 7_655 ?
Cs2 P5 3.545(3) . ?
Cs3 O22 3.286(6) 8_456 ?
Cs3 OH5 3.306(8) 4_545 ?
Cs3 OH6 3.355(8) . ?
Cs3 OH3 3.364(8) 8_456 ?
Cs3 O23 3.367(6) 4_545 ?
Cs3 O3 3.384(6) 2_655 ?
Cs3 O20 3.450(7) 1_455 ?
Cs3 O21 3.467(7) 8_456 ?
Cs3 O1 3.559(7) 8_456 ?
Cs3 O25 3.56(3) 2 ?
Cs3 O24 3.594(2) . ?
Cs3 O23 3.607(7) 8_456 ?
Cs4 O8 2.921(7) 5_665 ?
Cs4 O17 2.945(7) 2_655 ?
Cs4 O11 3.006(7) 8_466 ?
Cs4 O13 3.015(7) 7_565 ?
Cs4 O7 3.059(7) 8_456 ?
Cs4 O18 3.089(7) 2_655 ?
Cs4 O4 3.242(8) 2_655 ?
Cs4 O12 3.248(8) 8_466 ?
Cs4 O19 3.299(8) 8_466 ?
Cs4 O5 3.474(8) 7_565 ?
Cs4 O6 3.534(7) 8_456 ?
Cs4 O6 3.562(7) 5_665 ?
V1 O3 1.956(6) . ?
V1 O3 1.956(6) 7_655 ?
V1 O1 1.959(6) . ?
V1 O1 1.959(6) 7_655 ?
V1 O2 1.969(7) 7_655 ?
V1 O2 1.969(7) . ?
V1 Cs2 4.0672(11) 7_655 ?
V1 Cs1 4.1382(11) 7_655 ?
V1 Cs3 4.3628(12) 2_655 ?
V1 Cs3 4.3628(12) 8 ?
V2 V2' 0.566(4) . ?
V2 O6 1.711(7) . ?
V2 O5 1.944(9) 3_545 ?
V2 O7 1.955(9) . ?
V2 O8 1.969(9) . ?
V2 O4 1.971(9) 7_655 ?
V2 O3 2.258(7) . ?
V2 Cs4 3.880(6) 8 ?
V2 Cs4 3.890(6) 5_665 ?
V2 Cs2 4.378(6) 7_655 ?
V2' O3 1.695(7) . ?
V2' O5 1.911(9) 3_545 ?
V2' O4 1.937(9) 7_655 ?
V2' O8 1.981(9) . ?
V2' O7 1.984(9) . ?
V2' O6 2.276(7) . ?
V2' Cs2 4.062(6) 7_655 ?
V2' Cs4 4.142(6) 8 ?
V2' Cs4 4.161(6) 5_665 ?
V2' Cs3 4.459(5) 2_655 ?
V3 O10 1.768(10) 8_466 ?
V3 O14 1.92(2) 1_455 ?
V3 O12 1.93(2) 8_466 ?
V3 O13 1.97(2) 8_466 ?
V3 O11 1.97(2) 8_466 ?
V3 O9 2.160(7) 1_455 ?
V3 Cs1 3.939(10) 2_655 ?
V3 Cs1 4.050(13) 6_466 ?
V3 Cs4 4.165(13) 2 ?
V3 Cs2 4.215(13) 2_655 ?
V3' O9 1.729(7) 1_455 ?
V3' O11 1.94(2) 8_466 ?
V3' O13 1.96(2) 8_466 ?
V3' O12 1.96(2) 8_466 ?
V3' O14 1.98(2) 1_455 ?
V3' O10 2.194(10) 8_466 ?
V3' Cs4 3.957(13) 2 ?
V3' Cs1 4.287(12) 6_466 ?
V3' Cs1 4.291(9) 2_655 ?
V3' Cs2 4.455(12) 2_655 ?
V4 O6 1.689(8) 8_456 ?
V4 O16 1.967(12) 5_665 ?
V4 O18 1.968(12) 3_445 ?
V4 O19 1.974(12) 5_665 ?
V4 O17 1.989(12) 2_655 ?
V4 O15 2.209(9) 3_445 ?
V4 Cs4 3.904(10) 4_545 ?
V4 Cs2 4.186(8) 5_665 ?
V4 Cs2 4.369(9) 3_445 ?
V4 Cs1 4.404(9) 5_665 ?
V4' O15 1.744(8) 3_445 ?
V4' O16 1.946(13) 5_665 ?
V4' O19 1.947(13) 5_665 ?
V4' O18 1.951(13) 3_445 ?
V4' O17 1.982(13) 2_655 ?
V4' O6 2.155(8) 8_456 ?
V4' Cs2 3.842(9) 5_665 ?
V4' Cs2 4.100(10) 3_445 ?
V4' Cs4 4.106(10) 4_545 ?
V4' Cs1 4.172(10) 5_665 ?
V5 O15 1.839(7) 4_645 ?
V5 O10 1.859(7) 4_645 ?
V5 O20 2.001(7) . ?
V5 O21 2.001(6) 4_645 ?
V5 O23 2.025(7) 4_645 ?
V5 O22 2.032(6) 4_645 ?
V5 Cs2 4.045(2) 4_645 ?
V5 Cs1 4.080(2) 2_755 ?
V5 Cs2 4.125(2) 6_566 ?
V5 Cs1 4.162(2) 6_566 ?
V5 Cs3 4.239(2) 5_656 ?
V5 Cs3 4.293(2) 1_655 ?
V6 O24 1.63(2) 1_565 ?
V6 OH3 1.967(7) 7_565 ?
V6 OH3 1.967(7) 8_466 ?
V6 OH1 2.064(7) 7_565 ?
V6 OH1 2.064(7) 8_466 ?
V6 O25 2.25(3) 1_565 ?
V6 O25 2.25(3) 2_565 ?
V6 Cs3 4.068(2) 1_565 ?
V6 Cs3 4.068(2) 2_565 ?
V7 O25 1.57(3) . ?
V7 OH2 1.898(10) 2_655 ?
V7 OH4 1.946(10) 8_456 ?
V7 OH5 2.124(9) 3_445 ?
V7 O24 2.19(2) . ?
V7 OH6 2.206(10) . ?
V7 O25 2.22(2) 2 ?
V7 Cs3 4.078(6) 2 ?
P1 O11 1.504(7) . ?
P1 O19 1.516(7) . ?
P1 O21 1.534(7) . ?
P1 OH1 1.550(7) . ?
P1 Cs4 3.713(3) 8_565 ?
P1 Cs2 3.757(3) 7_665 ?
P1 Cs3 4.242(2) 8 ?
P2 O14 1.505(7) . ?
P2 O17 1.513(7) . ?
P2 O20 1.533(7) . ?
P2 OH2 1.546(7) . ?
P2 Cs1 3.659(2) 6_566 ?
P2 Cs4 3.797(3) 2_655 ?
P2 Cs1 3.930(3) 2_755 ?
P3 O5 1.505(7) . ?
P3 O13 1.520(7) . ?
P3 O23 1.533(7) . ?
P3 OH3 1.547(7) . ?
P3 Cs1 3.512(3) 3_455 ?
P3 Cs4 3.851(3) 7_565 ?
P3 Cs3 4.145(3) 8 ?
P4 O16 1.499(7) . ?
P4 O8 1.523(7) . ?
P4 O1 1.527(6) . ?
P4 OH4 1.551(7) . ?
P4 Cs4 3.786(3) 5_665 ?
P5 O4 1.506(7) . ?
P5 O18 1.508(7) . ?
P5 O22 1.540(6) . ?
P5 OH5 1.559(7) . ?
P5 Cs4 3.780(3) 2_655 ?
P5 Cs3 4.178(3) 4 ?
P6 O12 1.509(7) 8_466 ?
P6 O7 1.509(7) 8_456 ?
P6 O2 1.531(7) 8_456 ?
P6 OH6 1.547(8) . ?
P6 Cs2 3.597(3) 2_655 ?
P6 Cs1 3.885(2) 2_655 ?
O1 Cs3 3.559(7) 8 ?
O2 P6 1.531(7) 8 ?
O2 Cs1 2.991(7) 7_655 ?
O2 Cs2 3.299(8) 7_655 ?
O3 Cs3 3.384(6) 2_655 ?
O3 Cs2 3.542(6) 7_655 ?
O4 V2' 1.937(9) 7_655 ?
O4 V2 1.971(9) 7_655 ?
O4 Cs4 3.242(8) 2_655 ?
O5 V2' 1.911(9) 3_455 ?
O5 V2 1.944(9) 3_455 ?
O5 Cs1 3.281(7) 3_455 ?
O5 Cs4 3.474(8) 7_565 ?
O6 V4 1.689(8) 8 ?
O6 V4' 2.155(8) 8 ?
O6 Cs4 3.534(7) 8 ?
O6 Cs4 3.562(7) 5_665 ?
O7 P6 1.509(7) 8 ?
O7 Cs4 3.059(7) 8 ?
O7 Cs2 3.701(7) 7_655 ?
O8 Cs4 2.921(7) 5_665 ?
O9 V3' 1.729(7) 2_655 ?
O9 V3' 1.729(7) 1_655 ?
O9 V3 2.160(7) 2_655 ?
O9 V3 2.160(7) 1_655 ?
O9 Cs4 3.565(2) 1_655 ?
O9 Cs4 3.565(2) 2_655 ?
O10 V3 1.768(10) 8_565 ?
O10 V5 1.859(7) 4_655 ?
O10 V3' 2.194(10) 8_565 ?
O10 Cs1 3.060(6) 7_665 ?
O10 Cs1 3.524(7) 3_455 ?
O10 Cs2 3.663(7) 7_665 ?
O11 V3' 1.94(2) 8_565 ?
O11 V3 1.97(2) 8_565 ?
O11 Cs4 3.006(7) 8_565 ?
O11 Cs2 3.783(8) 7_665 ?
O12 P6 1.509(7) 8_565 ?
O12 V3 1.93(2) 8_565 ?
O12 V3' 1.96(2) 8_565 ?
O12 Cs4 3.248(8) 8_565 ?
O12 Cs2 3.263(8) 7_665 ?
O12 Cs1 3.707(8) 7_665 ?
O13 V3' 1.96(2) 8_565 ?
O13 V3 1.97(2) 8_565 ?
O13 Cs4 3.015(7) 7_565 ?
O13 Cs1 3.391(7) 3_455 ?
O14 V3 1.92(2) 1_655 ?
O14 V3' 1.98(2) 1_655 ?
O14 Cs1 3.243(8) 6_566 ?
O14 Cs1 3.475(8) 2_755 ?
O14 Cs4 3.569(8) 2_655 ?
O15 V4' 1.744(8) 3 ?
O15 V5 1.839(7) 4_655 ?
O15 V4 2.209(9) 3 ?
O15 Cs2 2.991(6) 7_665 ?
O15 Cs1 3.719(6) 7_665 ?
O16 V4' 1.946(13) 5_665 ?
O16 V4 1.967(12) 5_665 ?
O16 Cs4 3.588(8) 5_665 ?
O17 V4' 1.982(13) 2_655 ?
O17 V4 1.989(12) 2_655 ?
O17 Cs4 2.945(7) 2_655 ?
O17 Cs1 3.431(8) 6_566 ?
O18 V4' 1.951(13) 3 ?
O18 V4 1.968(12) 3 ?
O18 Cs4 3.089(7) 2_655 ?
O19 V4' 1.947(13) 5_665 ?
O19 V4 1.974(12) 5_665 ?
O19 Cs2 3.193(7) 7_665 ?
O19 Cs4 3.299(8) 8_565 ?
O20 Cs1 3.157(7) 2_755 ?
O20 Cs3 3.450(7) 1_655 ?
O20 Cs1 3.779(7) 6_566 ?
O21 V5 2.001(6) 4_655 ?
O21 Cs3 3.467(7) 8 ?
O21 Cs2 3.767(7) 7_665 ?
O22 V5 2.032(6) 4_655 ?
O22 Cs3 3.286(6) 8 ?
O22 Cs3 3.696(7) 4 ?
O23 V5 2.025(7) 4_655 ?
O23 Cs1 3.354(7) 3_455 ?
O23 Cs3 3.367(6) 4 ?
O23 Cs3 3.607(7) 8 ?
O24 O25 0.69(3) . ?
O24 O25 0.69(3) 2 ?
O24 V6 1.63(2) 1_545 ?
O24 V7 2.19(2) 2 ?
O24 Cs3 3.594(2) 2 ?
O25 O25 0.72(5) 2 ?
O25 V7 2.22(2) 2 ?
O25 V6 2.25(3) 1_545 ?
O25 Cs3 3.56(3) 2 ?
OH1 V6 2.064(7) 7_565 ?
OH1 Cs3 3.680(8) 8 ?
OH2 V7 1.898(10) 2_655 ?
OH2 Cs3 3.769(8) 1_655 ?
OH3 V6 1.967(7) 7_565 ?
OH3 Cs3 3.364(8) 8 ?
OH4 V7 1.946(10) 8 ?
OH4 Cs3 3.789(8) 8 ?
OH5 V7 2.124(9) 3 ?
OH5 Cs3 3.306(8) 4 ?
